data_2102994
loop_
_publ_author_name
'Prinz, Sebastian'
'Sparta, Karine M.'
'Roth, Georg'

_publ_section_title
;
 Temperature dependence of the <i>A</i>V~3~O~7~ (<i>A</i> = Ca, Sr)
 structure
;
_journal_coeditor_code BM5051
_journal_issue 6
_journal_name_full 'Acta Crystallographica Section B'
_journal_page_first 836
_journal_page_last 842
_journal_paper_doi 10.1107/S0108768107050550
_journal_volume 63
_journal_year 2007
_chemical_formula_moiety 'O7 V3, Sr'
_chemical_formula_sum 'O7 Sr V3'
_chemical_formula_weight 352.44
_chemical_name_systematic
;
 ?
;
_space_group_IT_number 59
_symmetry_cell_setting orthorhombic
_symmetry_space_group_name_Hall '-P 2ab 2a'
_symmetry_space_group_name_H-M 'P m m n :2'
_atom_sites_solution_hydrogens none
_atom_sites_solution_primary direct
_atom_sites_solution_secondary difmap
_audit_creation_method SHELXL-97
_cell_angle_alpha 90.00
_cell_angle_beta 90.00
_cell_angle_gamma 90.00
_cell_formula_units_Z 2
_cell_length_a 5.2923(8)
_cell_length_b 10.539(2)
_cell_length_c 5.2864(9)
_cell_measurement_reflns_used 11507
_cell_measurement_temperature 187.0(10)
_cell_measurement_theta_max 32.05
_cell_measurement_theta_min 3.86
_cell_volume 294.85(9)
_computing_cell_refinement 'X-AREA (Stoe, 2002)'
_computing_data_collection 'X-Pose (Stoe, 2002)'
_computing_data_reduction 'X-RED (Stoe, 1996)'
_computing_molecular_graphics 'SHELXS-97 (Sheldrick, 1997)'
_computing_publication_material 'WinGX 1.64.05 (Farrugia, 1999)'
_computing_structure_refinement 'SHELXL-97 (Sheldrick, 1997)'
_computing_structure_solution 'SHELXS-97 (Sheldrick, 1997)'
_diffrn_ambient_temperature 187.0(10)
_diffrn_detector_area_resol_mean 0
_diffrn_measured_fraction_theta_full 0.985
_diffrn_measured_fraction_theta_max 0.985
_diffrn_measurement_device_type 'STOE IPDS 2'
_diffrn_measurement_method 'Rotation method'
_diffrn_radiation_monochromator graphite
_diffrn_radiation_source 'fine-focus sealed tube'
_diffrn_radiation_type MoK\a
_diffrn_radiation_wavelength 0.71073
_diffrn_reflns_av_R_equivalents 0.0701
_diffrn_reflns_av_sigmaI/netI 0.0209
_diffrn_reflns_limit_h_max 6
_diffrn_reflns_limit_h_min -5
_diffrn_reflns_limit_k_max 12
_diffrn_reflns_limit_k_min -12
_diffrn_reflns_limit_l_max 6
_diffrn_reflns_limit_l_min -6
_diffrn_reflns_number 5376
_diffrn_reflns_theta_full 25.82
_diffrn_reflns_theta_max 25.82
_diffrn_reflns_theta_min 3.85
_diffrn_standards_decay_% 0
_diffrn_standards_interval_count 0
_diffrn_standards_interval_time 0
_diffrn_standards_number 0
_exptl_absorpt_coefficient_mu 13.585
_exptl_absorpt_correction_T_max 0.5674
_exptl_absorpt_correction_T_min 0.2169
_exptl_absorpt_correction_type numerical
_exptl_absorpt_process_details 'X-SHAPE (Stoe & Cie, 1996)'
_exptl_crystal_colour brown
_exptl_crystal_density_diffrn 3.970
_exptl_crystal_density_method 'not measured'
_exptl_crystal_description needle
_exptl_crystal_F_000 326
_exptl_crystal_size_max 0.15
_exptl_crystal_size_mid 0.1
_exptl_crystal_size_min 0.02
_refine_diff_density_max 0.684
_refine_diff_density_min -1.076
_refine_ls_extinction_method none
_refine_ls_goodness_of_fit_ref 1.342
_refine_ls_hydrogen_treatment none
_refine_ls_matrix_type full
_refine_ls_number_parameters 24
_refine_ls_number_reflns 334
_refine_ls_number_restraints 0
_refine_ls_restrained_S_all 1.342
_refine_ls_R_factor_all 0.0353
_refine_ls_R_factor_gt 0.0330
_refine_ls_shift/su_max 0.000
_refine_ls_shift/su_mean 0.000
_refine_ls_structure_factor_coef Fsqd
_refine_ls_weighting_details 'calc w=1/[\s^2^(Fo^2^)+(0.0380P)^2^+0.5256P] where P=(Fo^2^+2Fc^2^)/3'
_refine_ls_weighting_scheme calc
_refine_ls_wR_factor_gt 0.0779
_refine_ls_wR_factor_ref 0.0786
_reflns_number_gt 317
_reflns_number_total 334
_reflns_threshold_expression >2sigma(I)
_cod_data_source_file bm5051.cif
_cod_data_source_block SrV3O7_187K
_cod_original_cell_volume 294.84(9)
_cod_original_sg_symbol_H-M 'P m m n'
_cod_database_code 2102994

loop_
_symmetry_equiv_pos_as_xyz
'x, y, z'
'-x+1/2, -y+1/2, z'
'x+1/2, -y, -z'
'-x, y+1/2, -z'
'-x, -y, -z'
'x-1/2, y-1/2, -z'
'-x-1/2, y, z'
'x, -y-1/2, z'

loop_
_atom_site_type_symbol
_atom_site_label
_atom_site_fract_x
_atom_site_fract_y
_atom_site_fract_z
_atom_site_U_iso_or_equiv
_atom_site_adp_type
_atom_site_calc_flag
_atom_site_refinement_flags
_atom_site_occupancy
Sr Sr1 0.2500 0.7500 0.14884(16) 0.0153(3) Uani d S 1
V V1 0.2500 0.51513(10) 0.6211(2) 0.0129(3) Uani d S 1
V V2 -0.2500 0.7500 0.5921(3) 0.0128(4) Uani d S 1
O O1 -0.2500 0.7500 -0.1020(12) 0.0185(15) Uiso d S 1
O O2 0.2500 0.5449(4) -0.0784(9) 0.0187(10) Uiso d S 1
O O3 -0.0119(6) 0.6207(3) 0.4642(6) 0.0142(7) Uiso d . 1

loop_
_atom_site_aniso_label
_atom_site_aniso_U_11
_atom_site_aniso_U_22
_atom_site_aniso_U_33
_atom_site_aniso_U_12
_atom_site_aniso_U_13
_atom_site_aniso_U_23
Sr1 0.0133(5) 0.0133(5) 0.0192(5) 0.000 0.000 0.000
V1 0.0080(6) 0.0111(6) 0.0195(6) 0.000 0.000 0.0000(4)
V2 0.0090(7) 0.0106(7) 0.0187(8) 0.000 0.000 0.000

loop_
_atom_type_symbol
_atom_type_description
_atom_type_scat_dispersion_real
_atom_type_scat_dispersion_imag
_atom_type_scat_source
O O 0.0106 0.0060 'International Tables Vol C Tables 4.2.6.8 and 6.1.1.4'
V V 0.3005 0.5294 'International Tables Vol C Tables 4.2.6.8 and 6.1.1.4'
Sr Sr -1.5307 3.2498 'International Tables Vol C Tables 4.2.6.8 and 6.1.1.4'

loop_
_geom_angle_atom_site_label_1
_geom_angle_atom_site_label_2
_geom_angle_atom_site_label_3
_geom_angle_site_symmetry_1
_geom_angle_site_symmetry_3
_geom_angle
O2 Sr1 O2 . 2_565 121.9(2)
O2 Sr1 O3 . 2_565 141.38(9)
O2 Sr1 O3 2_565 2_565 81.44(11)
O2 Sr1 O3 . 8_575 141.38(9)
O2 Sr1 O3 2_565 8_575 81.44(11)
O3 Sr1 O3 2_565 8_575 65.55(13)
O2 Sr1 O3 . 7_655 81.44(11)
O2 Sr1 O3 2_565 7_655 141.38(9)
O3 Sr1 O3 2_565 7_655 64.29(13)
O3 Sr1 O3 8_575 7_655 98.77(14)
O2 Sr1 O3 . . 81.44(11)
O2 Sr1 O3 2_565 . 141.38(9)
O3 Sr1 O3 2_565 . 98.77(14)
O3 Sr1 O3 8_575 . 64.29(13)
O3 Sr1 O3 7_655 . 65.55(13)
O2 Sr1 O1 . . 77.43(7)
O2 Sr1 O1 2_565 . 77.43(7)
O3 Sr1 O1 2_565 . 140.86(9)
O3 Sr1 O1 8_575 . 78.91(11)
O3 Sr1 O1 7_655 . 140.86(9)
O3 Sr1 O1 . . 78.91(11)
O2 Sr1 O1 . 1_655 77.43(7)
O2 Sr1 O1 2_565 1_655 77.43(7)
O3 Sr1 O1 2_565 1_655 78.91(11)
O3 Sr1 O1 8_575 1_655 140.86(9)
O3 Sr1 O1 7_655 1_655 78.91(11)
O3 Sr1 O1 . 1_655 140.86(9)
O1 Sr1 O1 . 1_655 126.8(2)
O2 Sr1 V1 . 2_565 163.82(11)
O2 Sr1 V1 2_565 2_565 74.31(11)
O3 Sr1 V1 2_565 2_565 33.18(7)
O3 Sr1 V1 8_575 2_565 33.18(7)
O3 Sr1 V1 7_655 2_565 84.97(7)
O3 Sr1 V1 . 2_565 84.97(7)
O1 Sr1 V1 . 2_565 108.55(7)
O1 Sr1 V1 1_655 2_565 108.55(7)
O2 Sr1 V1 . . 74.31(11)
O2 Sr1 V1 2_565 . 163.82(11)
O3 Sr1 V1 2_565 . 84.97(7)
O3 Sr1 V1 8_575 . 84.97(7)
O3 Sr1 V1 7_655 . 33.18(7)
O3 Sr1 V1 . . 33.18(7)
O1 Sr1 V1 . . 108.55(7)
O1 Sr1 V1 1_655 . 108.55(7)
V1 Sr1 V1 2_565 . 89.51(4)
O2 Sr1 V2 . 1_655 108.79(7)
O2 Sr1 V2 2_565 1_655 108.79(7)
O3 Sr1 V2 2_565 1_655 33.19(7)
O3 Sr1 V2 8_575 1_655 88.49(7)
O3 Sr1 V2 7_655 1_655 33.19(7)
O3 Sr1 V2 . 1_655 88.49(7)
O1 Sr1 V2 . 1_655 165.09(11)
O1 Sr1 V2 1_655 1_655 68.14(11)
V1 Sr1 V2 2_565 1_655 61.91(2)
V1 Sr1 V2 . 1_655 61.91(2)
O2 Sr1 V2 . . 108.79(7)
O2 Sr1 V2 2_565 . 108.79(7)
O3 Sr1 V2 2_565 . 88.49(7)
O3 Sr1 V2 8_575 . 33.19(7)
O3 Sr1 V2 7_655 . 88.49(7)
O3 Sr1 V2 . . 33.19(7)
O1 Sr1 V2 . . 68.14(11)
O1 Sr1 V2 1_655 . 165.09(11)
V1 Sr1 V2 2_565 . 61.91(2)
V1 Sr1 V2 . . 61.91(2)
V2 Sr1 V2 1_655 . 96.95(5)
O2 V1 O3 1_556 5_566 111.55(15)
O2 V1 O3 1_556 3_566 111.55(15)
O3 V1 O3 5_566 3_566 80.02(18)
O2 V1 O3 1_556 7_655 107.75(14)
O3 V1 O3 5_566 7_655 140.49(7)
O3 V1 O3 3_566 7_655 82.12(14)
O2 V1 O3 1_556 . 107.75(14)
O3 V1 O3 5_566 . 82.12(13)
O3 V1 O3 3_566 . 140.49(7)
O3 V1 O3 7_655 . 89.93(18)
O2 V1 V1 1_556 5_566 116.47(4)
O3 V1 V1 5_566 5_566 41.08(9)
O3 V1 V1 3_566 5_566 113.39(11)
O3 V1 V1 7_655 5_566 120.69(11)
O3 V1 V1 . 5_566 41.03(9)
O2 V1 V1 1_556 5_666 116.47(4)
O3 V1 V1 5_566 5_666 113.39(11)
O3 V1 V1 3_566 5_666 41.08(9)
O3 V1 V1 7_655 5_666 41.03(9)
O3 V1 V1 . 5_666 120.69(11)
V1 V1 V1 5_566 5_666 127.00(7)
O2 V1 V2 1_556 5_566 123.15(17)
O3 V1 V2 5_566 5_566 40.22(9)
O3 V1 V2 3_566 5_566 40.22(9)
O3 V1 V2 7_655 5_566 111.58(10)
O3 V1 V2 . 5_566 111.58(10)
V1 V1 V2 5_566 5_566 74.81(4)
V1 V1 V2 5_666 5_566 74.81(4)
O2 V1 Sr1 1_556 . 124.07(17)
O3 V1 Sr1 5_566 . 110.55(10)
O3 V1 Sr1 3_566 . 110.55(10)
O3 V1 Sr1 7_655 . 45.60(9)
O3 V1 Sr1 . . 45.60(9)
V1 V1 Sr1 5_566 . 76.61(4)
V1 V1 Sr1 5_666 . 76.61(4)
V2 V1 Sr1 5_566 . 112.79(4)
O2 V1 V2 1_556 1_655 84.78(12)
O3 V1 V2 5_566 1_655 163.34(10)
O3 V1 V2 3_566 1_655 91.13(9)
O3 V1 V2 7_655 1_655 22.98(9)
O3 V1 V2 . 1_655 96.35(10)
V1 V1 V2 5_566 1_655 135.10(6)
V1 V1 V2 5_666 1_655 53.30(3)
V2 V1 V2 5_566 1_655 128.109(19)
Sr1 V1 V2 . 1_655 59.30(3)
O2 V1 V2 1_556 . 84.78(12)
O3 V1 V2 5_566 . 91.13(9)
O3 V1 V2 3_566 . 163.34(10)
O3 V1 V2 7_655 . 96.35(10)
O3 V1 V2 . . 22.98(9)
V1 V1 V2 5_566 . 53.30(3)
V1 V1 V2 5_666 . 135.10(6)
V2 V1 V2 5_566 . 128.109(19)
Sr1 V1 V2 . . 59.30(3)
V2 V1 V2 1_655 . 93.71(3)
O2 V1 O2 1_556 5_666 51.84(10)
O3 V1 O2 5_566 5_666 119.55(12)
O3 V1 O2 3_566 5_666 63.78(11)
O3 V1 O2 7_655 5_666 82.29(11)
O3 V1 O2 . 5_666 153.29(12)
V1 V1 O2 5_566 5_666 156.85(8)
V1 V1 O2 5_666 5_666 67.55(6)
V2 V1 O2 5_566 5_666 95.00(8)
Sr1 V1 O2 . 5_666 126.45(6)
V2 V1 O2 1_655 5_666 67.43(7)
V2 V1 O2 . 5_666 132.63(8)
O2 V1 O2 1_556 5_566 51.84(10)
O3 V1 O2 5_566 5_566 63.78(11)
O3 V1 O2 3_566 5_566 119.55(12)
O3 V1 O2 7_655 5_566 153.29(12)
O3 V1 O2 . 5_566 82.29(11)
V1 V1 O2 5_566 5_566 67.55(6)
V1 V1 O2 5_666 5_566 156.85(8)
V2 V1 O2 5_566 5_566 95.00(8)
Sr1 V1 O2 . 5_566 126.45(6)
V2 V1 O2 1_655 5_566 132.63(8)
V2 V1 O2 . 5_566 67.43(7)
O2 V1 O2 5_666 5_566 93.28(11)
O2 V1 O2 1_556 . 164.0(2)
O3 V1 O2 5_566 . 80.37(11)
O3 V1 O2 3_566 . 80.37(11)
O3 V1 O2 7_655 . 62.00(10)
O3 V1 O2 . . 62.00(10)
V1 V1 O2 5_566 . 65.02(4)
V1 V1 O2 5_666 . 65.02(4)
V2 V1 O2 5_566 . 72.89(8)
Sr1 V1 O2 . . 39.90(7)
V2 V1 O2 1_655 . 84.27(6)
V2 V1 O2 . . 84.27(6)
O2 V1 O2 5_666 . 132.57(6)
O2 V1 O2 5_566 . 132.57(6)
O2 V1 Sr1 1_556 1_556 30.40(16)
O3 V1 Sr1 5_566 1_556 131.06(9)
O3 V1 Sr1 3_566 1_556 131.06(9)
O3 V1 Sr1 7_655 1_556 86.55(9)
O3 V1 Sr1 . 1_556 86.55(9)
V1 V1 Sr1 5_566 1_556 113.30(4)
V1 V1 Sr1 5_666 1_556 113.30(4)
V2 V1 Sr1 5_566 1_556 153.55(5)
Sr1 V1 Sr1 . 1_556 93.67(3)
V2 V1 Sr1 1_655 1_556 65.08(3)
V2 V1 Sr1 . 1_556 65.08(3)
O2 V1 Sr1 5_666 1_556 67.58(7)
O2 V1 Sr1 5_566 1_556 67.58(7)
O2 V1 Sr1 . 1_556 133.57(8)
O2 V1 O1 1_556 5_566 58.88(18)
O3 V1 O1 5_566 5_566 67.32(11)
O3 V1 O1 3_566 5_566 67.32(11)
O3 V1 O1 7_655 5_566 134.76(9)
O3 V1 O1 . 5_566 134.76(9)
V1 V1 O1 5_566 5_566 102.22(5)
V1 V1 O1 5_666 5_566 102.22(5)
V2 V1 O1 5_566 5_566 64.26(8)
Sr1 V1 O1 . 5_566 177.05(8)
V2 V1 O1 1_655 5_566 122.23(5)
V2 V1 O1 . 5_566 122.23(5)
O2 V1 O1 5_666 5_566 54.86(7)
O2 V1 O1 5_566 5_566 54.86(7)
O2 V1 O1 . 5_566 137.15(10)
Sr1 V1 O1 1_556 5_566 89.28(8)
O2 V1 O1 1_556 1_656 60.64(14)
O3 V1 O1 5_566 1_656 169.81(12)
O3 V1 O1 3_566 1_656 96.52(9)
O3 V1 O1 7_655 1_656 47.21(12)
O3 V1 O1 . 1_656 106.12(10)
V1 V1 O1 5_566 1_656 146.77(6)
V1 V1 O1 5_666 1_656 67.95(7)
V2 V1 O1 5_566 1_656 136.68(2)
Sr1 V1 O1 . 1_656 79.64(8)
V2 V1 O1 1_655 1_656 24.42(9)
V2 V1 O1 . 1_656 94.45(3)
O2 V1 O1 5_666 1_656 50.88(9)
O2 V1 O1 5_566 1_656 110.71(11)
O2 V1 O1 . 1_656 108.64(10)
Sr1 V1 O1 1_556 1_656 45.53(6)
O1 V1 O1 5_566 1_656 102.50(3)
O2 V1 O1 1_556 1_556 60.64(14)
O3 V1 O1 5_566 1_556 96.52(9)
O3 V1 O1 3_566 1_556 169.81(12)
O3 V1 O1 7_655 1_556 106.12(10)
O3 V1 O1 . 1_556 47.21(12)
V1 V1 O1 5_566 1_556 67.95(7)
V1 V1 O1 5_666 1_556 146.77(6)
V2 V1 O1 5_566 1_556 136.68(2)
Sr1 V1 O1 . 1_556 79.64(8)
V2 V1 O1 1_655 1_556 94.45(3)
V2 V1 O1 . 1_556 24.42(9)
O2 V1 O1 5_666 1_556 110.71(11)
O2 V1 O1 5_566 1_556 50.88(9)
O2 V1 O1 . 1_556 108.64(10)
Sr1 V1 O1 1_556 1_556 45.53(6)
O1 V1 O1 5_566 1_556 102.50(3)
O1 V1 O1 1_656 1_556 85.24(7)
O2 V1 O1 1_556 5_565 145.66(18)
O3 V1 O1 5_566 5_565 46.97(10)
O3 V1 O1 3_566 5_565 46.97(10)
O3 V1 O1 7_655 5_565 96.22(11)
O3 V1 O1 . 5_565 96.22(11)
V1 V1 O1 5_566 5_565 67.64(4)
V1 V1 O1 5_666 5_565 67.64(4)
V2 V1 O1 5_566 5_565 22.52(7)
Sr1 V1 O1 . 5_565 90.27(7)
V2 V1 O1 1_655 5_565 117.22(5)
V2 V1 O1 . 5_565 117.22(5)
O2 V1 O1 5_666 5_565 109.96(8)
O2 V1 O1 5_566 5_565 109.96(9)
O2 V1 O1 . 5_565 50.37(10)
Sr1 V1 O1 1_556 5_565 176.06(7)
O1 V1 O1 5_566 5_565 86.78(3)
O1 V1 O1 1_656 5_565 135.59(4)
O1 V1 O1 1_556 5_565 135.59(4)
O2 V1 O2 1_556 5_565 137.98(5)
O3 V1 O2 5_566 5_565 44.43(11)
O3 V1 O2 3_566 5_565 98.42(11)
O3 V1 O2 7_655 5_565 104.88(11)
O3 V1 O2 . 5_565 46.45(11)
V1 V1 O2 5_566 5_565 21.51(5)
V1 V1 O2 5_666 5_565 105.51(7)
V2 V1 O2 5_566 5_565 65.17(7)
Sr1 V1 O2 . 5_565 66.26(7)
V2 V1 O2 1_655 5_565 124.54(7)
V2 V1 O2 . 5_565 65.81(6)
O2 V1 O2 5_666 5_565 160.16(14)
O2 V1 O2 5_566 5_565 88.14(3)
O2 V1 O2 . 5_565 44.81(6)
Sr1 V1 O2 1_556 5_565 130.47(6)
O1 V1 O2 5_566 5_565 111.71(9)
O1 V1 O2 1_656 5_565 145.73(10)
O1 V1 O2 1_556 5_565 85.42(9)
O1 V1 O2 5_565 5_565 51.49(7)
O2 V1 O2 1_556 5_665 137.98(5)
O3 V1 O2 5_566 5_665 98.42(11)
O3 V1 O2 3_566 5_665 44.43(11)
O3 V1 O2 7_655 5_665 46.45(11)
O3 V1 O2 . 5_665 104.88(11)
V1 V1 O2 5_566 5_665 105.51(7)
V1 V1 O2 5_666 5_665 21.51(5)
V2 V1 O2 5_566 5_665 65.17(7)
Sr1 V1 O2 . 5_665 66.26(7)
V2 V1 O2 1_655 5_665 65.81(6)
V2 V1 O2 . 5_665 124.54(7)
O2 V1 O2 5_666 5_665 88.14(3)
O2 V1 O2 5_566 5_665 160.16(14)
O2 V1 O2 . 5_665 44.81(6)
Sr1 V1 O2 1_556 5_665 130.47(6)
O1 V1 O2 5_566 5_665 111.71(9)
O1 V1 O2 1_656 5_665 85.42(9)
O1 V1 O2 1_556 5_665 145.73(10)
O1 V1 O2 5_565 5_665 51.49(7)
O2 V1 O2 5_565 5_665 84.01(10)
O2 V1 Sr1 1_556 5_566 80.71(13)
O3 V1 Sr1 5_566 5_566 30.90(9)
O3 V1 Sr1 3_566 5_566 89.14(10)
O3 V1 Sr1 7_655 5_566 169.57(10)
O3 V1 Sr1 . 5_566 93.26(9)
V1 V1 Sr1 5_566 5_566 57.93(3)
V1 V1 Sr1 5_666 5_566 129.98(5)
V2 V1 Sr1 5_566 5_566 58.04(3)
Sr1 V1 Sr1 . 5_566 134.543(17)
V2 V1 Sr1 1_655 5_566 164.50(4)
V2 V1 Sr1 . 5_566 90.392(17)
O2 V1 Sr1 5_666 5_566 98.98(7)
O2 V1 Sr1 5_566 5_566 37.13(7)
O2 V1 Sr1 . 5_566 111.03(6)
Sr1 V1 Sr1 1_556 5_566 103.54(2)
O1 V1 Sr1 5_566 5_566 44.37(3)
O1 V1 Sr1 1_656 5_566 140.31(9)
O1 V1 Sr1 1_556 5_566 83.20(3)
O1 V1 Sr1 5_565 5_566 73.57(5)
O2 V1 Sr1 5_565 5_566 70.67(6)
O2 V1 Sr1 5_665 5_566 123.14(7)
O2 V1 Sr1 1_556 5_666 80.71(13)
O3 V1 Sr1 5_566 5_666 89.14(9)
O3 V1 Sr1 3_566 5_666 30.90(9)
O3 V1 Sr1 7_655 5_666 93.26(9)
O3 V1 Sr1 . 5_666 169.57(10)
V1 V1 Sr1 5_566 5_666 129.98(5)
V1 V1 Sr1 5_666 5_666 57.93(3)
V2 V1 Sr1 5_566 5_666 58.04(3)
Sr1 V1 Sr1 . 5_666 134.543(17)
V2 V1 Sr1 1_655 5_666 90.392(17)
V2 V1 Sr1 . 5_666 164.50(4)
O2 V1 Sr1 5_666 5_666 37.13(7)
O2 V1 Sr1 5_566 5_666 98.98(7)
O2 V1 Sr1 . 5_666 111.03(6)
Sr1 V1 Sr1 1_556 5_666 103.54(2)
O1 V1 Sr1 5_566 5_666 44.37(3)
O1 V1 Sr1 1_656 5_666 83.20(3)
O1 V1 Sr1 1_556 5_666 140.31(9)
O1 V1 Sr1 5_565 5_666 73.57(5)
O2 V1 Sr1 5_565 5_666 123.14(7)
O2 V1 Sr1 5_665 5_666 70.67(6)
Sr1 V1 Sr1 5_566 5_666 81.94(2)
O2 V1 O3 1_556 1_655 98.30(7)
O3 V1 O3 5_566 1_655 139.11(7)
O3 V1 O3 3_566 1_655 62.89(12)
O3 V1 O3 7_655 1_655 25.48(8)
O3 V1 O3 . 1_655 115.40(12)
V1 V1 O3 5_566 1_655 141.77(7)
V1 V1 O3 5_666 1_655 25.71(5)
V2 V1 O3 5_566 1_655 100.02(4)
Sr1 V1 O3 . 1_655 70.66(4)
V2 V1 O3 1_655 1_655 28.45(4)
V2 V1 O3 . 1_655 119.73(5)
O2 V1 O3 5_666 1_655 59.64(7)
O2 V1 O3 5_566 1_655 149.85(8)
O2 V1 O3 . 1_655 77.17(5)
Sr1 V1 O3 1_556 1_655 88.37(4)
O1 V1 O3 5_566 1_655 109.46(4)
O1 V1 O3 1_656 1_655 42.85(8)
O1 V1 O3 1_556 1_655 122.89(5)
O1 V1 O3 5_565 1_655 92.94(5)
O2 V1 O3 5_565 1_655 121.89(7)
O2 V1 O3 5_665 1_655 42.87(7)
Sr1 V1 O3 5_566 1_655 149.76(5)
Sr1 V1 O3 5_666 1_655 68.18(4)
O2 V1 O3 1_556 7 98.30(7)
O3 V1 O3 5_566 7 62.89(12)
O3 V1 O3 3_566 7 139.11(7)
O3 V1 O3 7_655 7 115.40(12)
O3 V1 O3 . 7 25.48(8)
V1 V1 O3 5_566 7 25.71(5)
V1 V1 O3 5_666 7 141.77(7)
V2 V1 O3 5_566 7 100.02(5)
Sr1 V1 O3 . 7 70.66(4)
V2 V1 O3 1_655 7 119.73(5)
V2 V1 O3 . 7 28.45(4)
O2 V1 O3 5_666 7 149.85(8)
O2 V1 O3 5_566 7 59.64(7)
O2 V1 O3 . 7 77.17(5)
Sr1 V1 O3 1_556 7 88.37(4)
O1 V1 O3 5_566 7 109.46(4)
O1 V1 O3 1_656 7 122.89(5)
O1 V1 O3 1_556 7 42.85(8)
O1 V1 O3 5_565 7 92.94(5)
O2 V1 O3 5_565 7 42.87(7)
O2 V1 O3 5_665 7 121.89(7)
Sr1 V1 O3 5_566 7 68.18(4)
Sr1 V1 O3 5_666 7 149.76(5)
O3 V1 O3 1_655 7 140.88(9)
O2 V1 O3 1_556 2_565 90.96(16)
O3 V1 O3 5_566 2_565 147.31(10)
O3 V1 O3 3_566 2_565 114.42(6)
O3 V1 O3 7_655 2_565 32.61(9)
O3 V1 O3 . 2_565 68.17(11)
V1 V1 O3 5_566 2_565 108.12(6)
V1 V1 O3 5_666 2_565 73.45(6)
V2 V1 O3 5_566 2_565 141.28(5)
Sr1 V1 O3 . 2_565 37.78(4)
V2 V1 O3 1_655 2_565 28.31(4)
V2 V1 O3 . 2_565 66.76(5)
O2 V1 O3 5_666 2_565 92.90(8)
O2 V1 O3 5_566 2_565 122.32(9)
O2 V1 O3 . 2_565 73.95(8)
Sr1 V1 O3 1_556 2_565 62.44(5)
O1 V1 O3 5_566 2_565 144.67(8)
O1 V1 O3 1_656 2_565 42.73(8)
O1 V1 O3 1_556 2_565 73.52(6)
O1 V1 O3 5_565 2_565 121.19(8)
O2 V1 O3 5_565 2_565 103.05(8)
O2 V1 O3 5_665 2_565 77.30(8)
Sr1 V1 O3 5_566 2_565 156.41(4)
Sr1 V1 O3 5_666 2_565 118.68(4)
O3 V1 O3 1_655 2_565 53.06(7)
O3 V1 O3 7 2_565 91.51(5)
O2 V1 O3 1_556 8_575 90.96(16)
O3 V1 O3 5_566 8_575 114.42(6)
O3 V1 O3 3_566 8_575 147.31(10)
O3 V1 O3 7_655 8_575 68.17(11)
O3 V1 O3 . 8_575 32.61(9)
V1 V1 O3 5_566 8_575 73.45(6)
V1 V1 O3 5_666 8_575 108.12(6)
V2 V1 O3 5_566 8_575 141.28(5)
Sr1 V1 O3 . 8_575 37.78(4)
V2 V1 O3 1_655 8_575 66.76(5)
V2 V1 O3 . 8_575 28.31(4)
O2 V1 O3 5_666 8_575 122.32(9)
O2 V1 O3 5_566 8_575 92.90(8)
O2 V1 O3 . 8_575 73.95(8)
Sr1 V1 O3 1_556 8_575 62.44(5)
O1 V1 O3 5_566 8_575 144.67(8)
O1 V1 O3 1_656 8_575 73.52(6)
O1 V1 O3 1_556 8_575 42.73(8)
O1 V1 O3 5_565 8_575 121.19(8)
O2 V1 O3 5_565 8_575 77.30(8)
O2 V1 O3 5_665 8_575 103.05(8)
Sr1 V1 O3 5_566 8_575 118.68(4)
Sr1 V1 O3 5_666 8_575 156.41(5)
O3 V1 O3 1_655 8_575 91.51(5)
O3 V1 O3 7 8_575 53.06(7)
O3 V1 O3 2_565 8_575 38.89(8)
O2 V1 O3 1_556 3_466 99.63(7)
O3 V1 O3 5_566 3_466 29.57(8)
O3 V1 O3 3_566 3_466 109.60(11)
O3 V1 O3 7_655 3_466 143.78(7)
O3 V1 O3 . 3_466 58.82(13)
V1 V1 O3 5_566 3_466 23.08(5)
V1 V1 O3 5_666 3_466 139.24(7)
V2 V1 O3 5_566 3_466 69.65(4)
Sr1 V1 O3 . 3_466 99.20(4)
V2 V1 O3 1_655 3_466 155.03(5)
V2 V1 O3 . 3_466 62.54(4)
O2 V1 O3 5_666 3_466 133.88(8)
O2 V1 O3 5_566 3_466 47.96(7)
O2 V1 O3 . 3_466 85.63(5)
Sr1 V1 O3 1_556 3_466 107.41(4)
O1 V1 O3 5_566 3_466 79.88(5)
O1 V1 O3 1_656 3_466 152.20(6)
O1 V1 O3 1_556 3_466 67.38(5)
O1 V1 O3 5_565 3_466 71.89(4)
O2 V1 O3 5_565 3_466 40.85(6)
O2 V1 O3 5_665 3_466 119.86(7)
Sr1 V1 O3 5_566 3_466 35.58(4)
Sr1 V1 O3 5_666 3_466 114.56(5)
O3 V1 O3 1_655 3_466 162.07(3)
O3 V1 O3 7 3_466 35.44(8)
O3 V1 O3 2_565 3_466 126.71(6)
O3 V1 O3 8_575 3_466 88.50(6)
O2 V1 O3 1_556 5_666 99.63(7)
O3 V1 O3 5_566 5_666 109.60(11)
O3 V1 O3 3_566 5_666 29.57(8)
O3 V1 O3 7_655 5_666 58.82(13)
O3 V1 O3 . 5_666 143.78(7)
V1 V1 O3 5_566 5_666 139.24(6)
V1 V1 O3 5_666 5_666 23.08(5)
V2 V1 O3 5_566 5_666 69.65(4)
Sr1 V1 O3 . 5_666 99.20(4)
V2 V1 O3 1_655 5_666 62.54(4)
V2 V1 O3 . 5_666 155.03(5)
O2 V1 O3 5_666 5_666 47.96(7)
O2 V1 O3 5_566 5_666 133.88(8)
O2 V1 O3 . 5_666 85.63(5)
Sr1 V1 O3 1_556 5_666 107.41(4)
O1 V1 O3 5_566 5_666 79.88(5)
O1 V1 O3 1_656 5_666 67.38(5)
O1 V1 O3 1_556 5_666 152.20(7)
O1 V1 O3 5_565 5_666 71.89(4)
O2 V1 O3 5_565 5_666 119.86(7)
O2 V1 O3 5_665 5_666 40.85(6)
Sr1 V1 O3 5_566 5_666 114.56(5)
Sr1 V1 O3 5_666 5_666 35.58(4)
O3 V1 O3 1_655 5_666 35.44(8)
O3 V1 O3 7 5_666 162.07(3)
O3 V1 O3 2_565 5_666 88.50(6)
O3 V1 O3 8_575 5_666 126.71(6)
O3 V1 O3 3_466 5_666 139.17(8)
O2 V1 O3 1_556 4_546 106.61(17)
O3 V1 O3 5_566 4_546 25.22(8)
O3 V1 O3 3_566 4_546 57.75(11)
O3 V1 O3 7_655 4_546 134.45(10)
O3 V1 O3 . 4_546 107.00(7)
V1 V1 O3 5_566 4_546 66.07(5)
V1 V1 O3 5_666 4_546 96.37(6)
V2 V1 O3 5_566 4_546 22.87(4)
Sr1 V1 O3 . 4_546 126.65(5)
V2 V1 O3 1_655 4_546 148.85(4)
V2 V1 O3 . 4_546 115.77(4)
O2 V1 O3 5_666 4_546 96.48(8)
O2 V1 O3 5_566 4_546 72.13(8)
O2 V1 O3 . 4_546 88.72(8)
Sr1 V1 O3 1_556 4_546 135.15(5)
O1 V1 O3 5_566 4_546 50.61(8)
O1 V1 O3 1_656 4_546 146.82(6)
O1 V1 O3 1_556 4_546 116.50(4)
O1 V1 O3 5_565 4_546 41.29(7)
O2 V1 O3 5_565 4_546 65.14(8)
O2 V1 O3 5_665 4_546 88.04(8)
Sr1 V1 O3 5_566 4_546 35.21(4)
Sr1 V1 O3 5_666 4_546 63.98(4)
O3 V1 O3 1_655 4_546 120.45(6)
O3 V1 O3 7 4_546 87.88(6)
O3 V1 O3 2_565 4_546 162.33(3)
O3 V1 O3 8_575 4_546 139.53(3)
O3 V1 O3 3_466 4_546 53.28(7)
O3 V1 O3 5_666 4_546 86.72(4)
O2 V1 O3 1_556 6_656 106.61(16)
O3 V1 O3 5_566 6_656 57.75(11)
O3 V1 O3 3_566 6_656 25.22(8)
O3 V1 O3 7_655 6_656 107.00(7)
O3 V1 O3 . 6_656 134.45(10)
V1 V1 O3 5_566 6_656 96.37(6)
V1 V1 O3 5_666 6_656 66.07(5)
V2 V1 O3 5_566 6_656 22.87(4)
Sr1 V1 O3 . 6_656 126.65(5)
V2 V1 O3 1_655 6_656 115.77(4)
V2 V1 O3 . 6_656 148.85(4)
O2 V1 O3 5_666 6_656 72.13(8)
O2 V1 O3 5_566 6_656 96.48(8)
O2 V1 O3 . 6_656 88.72(8)
Sr1 V1 O3 1_556 6_656 135.15(5)
O1 V1 O3 5_566 6_656 50.61(8)
O1 V1 O3 1_656 6_656 116.50(4)
O1 V1 O3 1_556 6_656 146.82(6)
O1 V1 O3 5_565 6_656 41.29(7)
O2 V1 O3 5_565 6_656 88.04(8)
O2 V1 O3 5_665 6_656 65.14(8)
Sr1 V1 O3 5_566 6_656 63.98(4)
Sr1 V1 O3 5_666 6_656 35.21(4)
O3 V1 O3 1_655 6_656 87.88(6)
O3 V1 O3 7 6_656 120.45(6)
O3 V1 O3 2_565 6_656 139.53(3)
O3 V1 O3 8_575 6_656 162.33(3)
O3 V1 O3 3_466 6_656 86.72(4)
O3 V1 O3 5_666 6_656 53.28(7)
O3 V1 O3 4_546 6_656 33.54(8)
O2 V1 O3 1_556 7_656 17.02(5)
O3 V1 O3 5_566 7_656 124.67(9)
O3 V1 O3 3_566 7_656 101.38(9)
O3 V1 O3 7_655 7_656 93.27(10)
O3 V1 O3 . 7_656 117.74(11)
V1 V1 O3 5_566 7_656 133.29(5)
V1 V1 O3 5_666 7_656 99.71(5)
V2 V1 O3 5_566 7_656 124.23(5)
Sr1 V1 O3 . 7_656 119.76(5)
V2 V1 O3 1_655 7_656 70.74(4)
V2 V1 O3 . 7_656 95.26(5)
O2 V1 O3 5_666 7_656 38.13(8)
O2 V1 O3 5_566 7_656 68.50(7)
O2 V1 O3 . 7_656 154.94(7)
Sr1 V1 O3 1_556 7_656 31.93(4)
O1 V1 O3 5_566 7_656 63.03(8)
O1 V1 O3 1_656 7_656 46.33(9)
O1 V1 O3 1_556 7_656 72.59(9)
O1 V1 O3 5_565 7_656 144.72(7)
O2 V1 O3 5_565 7_656 154.75(6)
O2 V1 O3 5_665 7_656 121.18(6)
Sr1 V1 O3 5_566 7_656 94.02(4)
Sr1 V1 O3 5_666 7_656 72.01(4)
O3 V1 O3 1_655 7_656 81.46(4)
O3 V1 O3 7 7_656 113.32(7)
O3 V1 O3 2_565 7_656 82.83(5)
O3 V1 O3 8_575 7_656 93.87(5)
O3 V1 O3 3_466 7_656 116.44(4)
O3 V1 O3 5_666 7_656 84.47(6)
O3 V1 O3 4_546 7_656 113.58(5)
O3 V1 O3 6_656 7_656 103.49(5)
O2 V1 O3 1_556 1_556 17.02(5)
O3 V1 O3 5_566 1_556 101.38(9)
O3 V1 O3 3_566 1_556 124.67(9)
O3 V1 O3 7_655 1_556 117.74(11)
O3 V1 O3 . 1_556 93.27(10)
V1 V1 O3 5_566 1_556 99.71(5)
V1 V1 O3 5_666 1_556 133.29(5)
V2 V1 O3 5_566 1_556 124.23(5)
Sr1 V1 O3 . 1_556 119.76(5)
V2 V1 O3 1_655 1_556 95.26(5)
V2 V1 O3 . 1_556 70.74(4)
O2 V1 O3 5_666 1_556 68.50(7)
O2 V1 O3 5_566 1_556 38.13(8)
O2 V1 O3 . 1_556 154.94(7)
Sr1 V1 O3 1_556 1_556 31.93(4)
O1 V1 O3 5_566 1_556 63.03(8)
O1 V1 O3 1_656 1_556 72.59(9)
O1 V1 O3 1_556 1_556 46.33(9)
O1 V1 O3 5_565 1_556 144.72(7)
O2 V1 O3 5_565 1_556 121.18(6)
O2 V1 O3 5_665 1_556 154.75(6)
Sr1 V1 O3 5_566 1_556 72.01(4)
Sr1 V1 O3 5_666 1_556 94.02(4)
O3 V1 O3 1_655 1_556 113.32(7)
O3 V1 O3 7 1_556 81.46(4)
O3 V1 O3 2_565 1_556 93.87(5)
O3 V1 O3 8_575 1_556 82.83(5)
O3 V1 O3 3_466 1_556 84.48(6)
O3 V1 O3 5_666 1_556 116.44(4)
O3 V1 O3 4_546 1_556 103.49(5)
O3 V1 O3 6_656 1_556 113.58(5)
O3 V1 O3 7_656 1_556 33.58(7)
O2 V1 V1 1_556 5_667 36.49(7)
O3 V1 V1 5_566 5_667 119.78(10)
O3 V1 V1 3_566 5_667 77.85(9)
O3 V1 V1 7_655 5_667 90.06(9)
O3 V1 V1 . 5_667 141.11(10)
V1 V1 V1 5_566 5_667 147.72(5)
V1 V1 V1 5_666 5_667 82.02(3)
V2 V1 V1 5_566 5_667 104.48(4)
Sr1 V1 V1 . 5_667 129.64(3)
V2 V1 V1 1_655 5_667 71.28(3)
V2 V1 V1 . 5_667 118.79(4)
O2 V1 V1 5_666 5_667 15.35(6)
O2 V1 V1 5_566 5_667 80.52(6)
O2 V1 V1 . 5_667 146.636(15)
Sr1 V1 V1 1_556 5_667 54.63(2)
O1 V1 V1 5_566 5_667 52.46(5)
O1 V1 V1 1_656 5_667 50.04(7)
O1 V1 V1 1_556 5_667 95.88(9)
O1 V1 V1 5_565 5_667 122.42(6)
O2 V1 V1 5_565 5_667 164.06(7)
O2 V1 V1 5_665 5_667 103.03(5)
Sr1 V1 V1 5_566 5_667 93.66(3)
Sr1 V1 V1 5_666 5_667 48.902(18)
O3 V1 V1 1_655 5_667 70.50(4)
O3 V1 V1 7 5_667 134.64(5)
O3 V1 V1 2_565 5_667 92.52(5)
O3 V1 V1 8_575 5_667 114.21(5)
O3 V1 V1 3_466 5_667 125.49(5)
O3 V1 V1 5_666 5_667 63.24(4)
O3 V1 V1 4_546 5_667 100.46(5)
O3 V1 V1 6_656 5_667 82.19(5)
O3 V1 V1 7_656 5_667 23.53(4)
O3 V1 V1 1_556 5_667 53.20(4)
O2 V1 V1 1_556 5_567 36.49(7)
O3 V1 V1 5_566 5_567 77.85(9)
O3 V1 V1 3_566 5_567 119.78(10)
O3 V1 V1 7_655 5_567 141.11(10)
O3 V1 V1 . 5_567 90.06(9)
V1 V1 V1 5_566 5_567 82.02(3)
V1 V1 V1 5_666 5_567 147.72(5)
V2 V1 V1 5_566 5_567 104.48(4)
Sr1 V1 V1 . 5_567 129.64(3)
V2 V1 V1 1_655 5_567 118.79(4)
V2 V1 V1 . 5_567 71.28(3)
O2 V1 V1 5_666 5_567 80.52(6)
O2 V1 V1 5_566 5_567 15.35(6)
O2 V1 V1 . 5_567 146.636(15)
Sr1 V1 V1 1_556 5_567 54.63(2)
O1 V1 V1 5_566 5_567 52.46(5)
O1 V1 V1 1_656 5_567 95.88(9)
O1 V1 V1 1_556 5_567 50.04(7)
O1 V1 V1 5_565 5_567 122.42(6)
O2 V1 V1 5_565 5_567 103.03(5)
O2 V1 V1 5_665 5_567 164.06(7)
Sr1 V1 V1 5_566 5_567 48.902(18)
Sr1 V1 V1 5_666 5_567 93.66(3)
O3 V1 V1 1_655 5_567 134.64(5)
O3 V1 V1 7 5_567 70.50(4)
O3 V1 V1 2_565 5_567 114.21(5)
O3 V1 V1 8_575 5_567 92.52(5)
O3 V1 V1 3_466 5_567 63.24(4)
O3 V1 V1 5_666 5_567 125.49(5)
O3 V1 V1 4_546 5_567 82.19(5)
O3 V1 V1 6_656 5_567 100.46(5)
O3 V1 V1 7_656 5_567 53.20(4)
O3 V1 V1 1_556 5_567 23.53(4)
V1 V1 V1 5_667 5_567 66.73(3)
O2 V1 O2 1_556 2_566 59.90(18)
O3 V1 O2 5_566 2_566 139.97(9)
O3 V1 O2 3_566 2_566 139.97(9)
O3 V1 O2 7_655 2_566 66.45(10)
O3 V1 O2 . 2_566 66.45(10)
V1 V1 O2 5_566 2_566 104.03(5)
V1 V1 O2 5_666 2_566 104.03(5)
V2 V1 O2 5_566 2_566 176.95(7)
Sr1 V1 O2 . 2_566 64.16(6)
V2 V1 O2 1_655 2_566 50.80(3)
V2 V1 O2 . 2_566 50.80(3)
O2 V1 O2 5_666 2_566 87.09(6)
O2 V1 O2 5_566 2_566 87.09(6)
O2 V1 O2 . 2_566 104.06(7)
Sr1 V1 O2 1_556 2_566 29.50(6)
O1 V1 O2 5_566 2_566 118.79(9)
O1 V1 O2 1_656 2_566 43.895(18)
O1 V1 O2 1_556 2_566 43.895(19)
O1 V1 O2 5_565 2_566 154.43(9)
O2 V1 O2 5_565 2_566 112.75(9)
O2 V1 O2 5_665 2_566 112.75(9)
Sr1 V1 O2 5_566 2_566 123.87(4)
Sr1 V1 O2 5_666 2_566 123.87(4)
O3 V1 O2 1_655 2_566 79.10(5)
O3 V1 O2 7 2_566 79.10(5)
O3 V1 O2 2_565 2_566 36.17(6)
O3 V1 O2 8_575 2_566 36.17(6)
O3 V1 O2 3_466 2_566 110.41(4)
O3 V1 O2 5_666 2_566 110.41(4)
O3 V1 O2 4_546 2_566 159.06(5)
O3 V1 O2 6_656 2_566 159.06(5)
O3 V1 O2 7_656 2_566 58.63(6)
O3 V1 O2 1_556 2_566 58.63(6)
V1 V1 O2 5_667 2_566 78.04(5)
V1 V1 O2 5_567 2_566 78.04(5)
O2 V1 V1 1_556 2_565 78.82(17)
O3 V1 V1 5_566 2_565 136.93(9)
O3 V1 V1 3_566 2_565 136.93(9)
O3 V1 V1 7_655 2_565 55.44(9)
O3 V1 V1 . 2_565 55.44(9)
V1 V1 V1 5_566 2_565 96.19(4)
V1 V1 V1 5_666 2_565 96.19(4)
V2 V1 V1 5_566 2_565 158.03(3)
Sr1 V1 V1 . 2_565 45.25(2)
V2 V1 V1 1_655 2_565 46.959(15)
V2 V1 V1 . 2_565 46.960(15)
O2 V1 V1 5_666 2_565 100.01(7)
O2 V1 V1 5_566 2_565 100.01(8)
O2 V1 V1 . 2_565 85.15(7)
Sr1 V1 V1 1_556 2_565 48.42(2)
O1 V1 V1 5_566 2_565 137.70(7)
O1 V1 V1 1_656 2_565 50.70(3)
O1 V1 V1 1_556 2_565 50.70(3)
O1 V1 V1 5_565 2_565 135.52(7)
O2 V1 V1 5_565 2_565 99.21(7)
O2 V1 V1 5_665 2_565 99.21(7)
Sr1 V1 V1 5_566 2_565 133.814(14)
Sr1 V1 V1 5_666 2_565 133.814(15)
O3 V1 V1 1_655 2_565 74.43(4)
O3 V1 V1 7 2_565 74.43(4)
O3 V1 V1 2_565 2_565 22.83(4)
O3 V1 V1 8_575 2_565 22.83(4)
O3 V1 V1 3_466 2_565 109.44(4)
O3 V1 V1 5_666 2_565 109.44(4)
O3 V1 V1 4_546 2_565 162.15(4)
O3 V1 V1 6_656 2_565 162.15(4)
O3 V1 V1 7_656 2_565 76.59(4)
O3 V1 V1 1_556 2_565 76.59(4)
V1 V1 V1 5_667 2_565 93.80(3)
V1 V1 V1 5_567 2_565 93.80(3)
O2 V1 V1 2_566 2_565 18.92(6)
O2 V1 V2 1_556 5_567 45.07(17)
O3 V1 V2 5_566 5_567 77.50(9)
O3 V1 V2 3_566 5_567 77.50(9)
O3 V1 V2 7_655 5_567 131.87(9)
O3 V1 V2 . 5_567 131.87(9)
V1 V1 V2 5_566 5_567 107.41(4)
V1 V1 V2 5_666 5_567 107.41(4)
V2 V1 V2 5_566 5_567 78.08(3)
Sr1 V1 V2 . 5_567 169.14(3)
V2 V1 V2 1_655 5_567 114.56(3)
V2 V1 V2 . 5_567 114.56(3)
O2 V1 V2 5_666 5_567 49.59(6)
O2 V1 V2 5_566 5_567 49.59(6)
O2 V1 V2 . 5_567 150.96(8)
Sr1 V1 V2 1_556 5_567 75.47(3)
O1 V1 V2 5_566 5_567 13.81(7)
O1 V1 V2 1_656 5_567 92.42(8)
O1 V1 V2 1_556 5_567 92.42(8)
O1 V1 V2 5_565 5_567 100.59(7)
O2 V1 V2 5_565 5_567 120.87(6)
O2 V1 V2 5_665 5_567 120.87(6)
Sr1 V1 V2 5_566 5_567 50.490(17)
Sr1 V1 V2 5_666 5_567 50.490(17)
O3 V1 V2 1_655 5_567 108.41(4)
O3 V1 V2 7 5_567 108.41(4)
O3 V1 V2 2_565 5_567 132.79(5)
O3 V1 V2 8_575 5_567 132.79(5)
O3 V1 V2 3_466 5_567 84.34(4)
O3 V1 V2 5_666 5_567 84.34(4)
O3 V1 V2 4_546 5_567 63.57(4)
O3 V1 V2 6_656 5_567 63.57(4)
O3 V1 V2 7_656 5_567 50.08(4)
O3 V1 V2 1_556 5_567 50.08(4)
V1 V1 V2 5_667 5_567 43.28(2)
V1 V1 V2 5_567 5_567 43.28(2)
O2 V1 V2 2_566 5_567 104.98(6)
V1 V1 V2 2_565 5_567 123.893(18)
O2 V1 O3 1_556 3_567 30.77(15)
O3 V1 O3 5_566 3_567 99.70(11)
O3 V1 O3 3_566 3_567 81.77(10)
O3 V1 O3 7_655 3_567 112.23(9)
O3 V1 O3 . 3_567 136.13(10)
V1 V1 O3 5_566 3_567 126.16(5)
V1 V1 O3 5_666 3_567 98.98(5)
V2 V1 O3 5_566 3_567 95.31(5)
Sr1 V1 O3 . 3_567 148.71(4)
V2 V1 O3 1_655 3_567 92.89(4)
V2 V1 O3 . 3_567 113.84(5)
O2 V1 O3 5_666 3_567 32.65(6)
O2 V1 O3 5_566 3_567 60.69(6)
O2 V1 O3 . 3_567 161.85(6)
Sr1 V1 O3 1_556 3_567 59.13(4)
O1 V1 O3 5_566 3_567 33.93(7)
O1 V1 O3 1_656 3_567 70.23(9)
O1 V1 O3 1_556 3_567 89.43(10)
O1 V1 O3 5_565 3_567 117.09(8)
O2 V1 O3 5_565 3_567 142.48(7)
O2 V1 O3 5_665 3_567 117.95(6)
Sr1 V1 O3 5_566 3_567 71.81(4)
Sr1 V1 O3 5_666 3_567 50.95(4)
O3 V1 O3 1_655 3_567 91.82(7)
O3 V1 O3 7 3_567 119.24(4)
O3 V1 O3 2_565 3_567 111.01(5)
O3 V1 O3 8_575 3_567 121.32(6)
O3 V1 O3 3_466 3_567 103.47(6)
O3 V1 O3 5_666 3_567 77.21(5)
O3 V1 O3 4_546 3_567 84.48(5)
O3 V1 O3 6_656 3_567 76.34(5)
O3 V1 O3 7_656 3_567 29.52(7)
O3 V1 O3 1_556 3_567 43.10(5)
V1 V1 O3 5_667 3_567 22.17(4)
V1 V1 O3 5_567 3_567 48.74(4)
O2 V1 O3 2_566 3_567 87.65(6)
V1 V1 O3 2_565 3_567 105.99(4)
V2 V1 O3 5_567 3_567 22.21(3)
O2 V1 O3 1_556 5_567 30.77(15)
O3 V1 O3 5_566 5_567 81.77(10)
O3 V1 O3 3_566 5_567 99.70(11)
O3 V1 O3 7_655 5_567 136.13(10)
O3 V1 O3 . 5_567 112.23(9)
V1 V1 O3 5_566 5_567 98.98(5)
V1 V1 O3 5_666 5_567 126.16(5)
V2 V1 O3 5_566 5_567 95.31(5)
Sr1 V1 O3 . 5_567 148.71(4)
V2 V1 O3 1_655 5_567 113.84(5)
V2 V1 O3 . 5_567 92.89(4)
O2 V1 O3 5_666 5_567 60.69(7)
O2 V1 O3 5_566 5_567 32.65(6)
O2 V1 O3 . 5_567 161.85(6)
Sr1 V1 O3 1_556 5_567 59.13(4)
O1 V1 O3 5_566 5_567 33.93(7)
O1 V1 O3 1_656 5_567 89.43(10)
O1 V1 O3 1_556 5_567 70.23(9)
O1 V1 O3 5_565 5_567 117.09(8)
O2 V1 O3 5_565 5_567 117.95(6)
O2 V1 O3 5_665 5_567 142.48(7)
Sr1 V1 O3 5_566 5_567 50.95(4)
Sr1 V1 O3 5_666 5_567 71.81(4)
O3 V1 O3 1_655 5_567 119.24(4)
O3 V1 O3 7 5_567 91.82(7)
O3 V1 O3 2_565 5_567 121.32(6)
O3 V1 O3 8_575 5_567 111.01(5)
O3 V1 O3 3_466 5_567 77.21(5)
O3 V1 O3 5_666 5_567 103.47(6)
O3 V1 O3 4_546 5_567 76.34(5)
O3 V1 O3 6_656 5_567 84.48(5)
O3 V1 O3 7_656 5_567 43.10(5)
O3 V1 O3 1_556 5_567 29.52(7)
V1 V1 O3 5_667 5_567 48.74(4)
V1 V1 O3 5_567 5_567 22.17(4)
O2 V1 O3 2_566 5_567 87.65(6)
V1 V1 O3 2_565 5_567 105.99(4)
V2 V1 O3 5_567 5_567 22.21(3)
O3 V1 O3 3_567 5_567 28.06(7)
O2 V1 O1 1_556 . 128.38(14)
O3 V1 O1 5_566 . 81.57(9)
O3 V1 O1 3_566 . 119.96(11)
O3 V1 O1 7_655 . 77.38(10)
O3 V1 O1 . . 21.79(10)
V1 V1 O1 5_566 . 44.51(4)
V1 V1 O1 5_666 . 100.72(6)
V2 V1 O1 5_566 . 99.46(5)
Sr1 V1 O1 . . 32.193(16)
V2 V1 O1 1_655 . 90.87(3)
V2 V1 O1 . . 44.11(5)
O2 V1 O1 5_666 . 158.29(7)
O2 V1 O1 5_566 . 101.45(7)
O2 V1 O1 . . 40.28(7)
Sr1 V1 O1 1_556 . 103.36(5)
O1 V1 O1 5_566 . 146.72(4)
O1 V1 O1 1_656 . 108.33(6)
O1 V1 O1 1_556 . 68.53(4)
O1 V1 O1 5_565 . 80.02(3)
O2 V1 O1 5_565 . 38.04(7)
O2 V1 O1 5_665 . 83.39(8)
Sr1 V1 O1 5_566 . 102.396(19)
Sr1 V1 O1 5_666 . 150.87(5)
O3 V1 O1 1_655 . 101.66(5)
O3 V1 O1 7 . 41.86(5)
O3 V1 O1 2_565 . 65.76(4)
O3 V1 O1 8_575 . 41.84(5)
O3 V1 O1 3_466 . 67.01(5)
O3 V1 O1 5_666 . 123.45(6)
O3 V1 O1 4_546 . 103.15(5)
O3 V1 O1 6_656 . 121.16(6)
O3 V1 O1 7_656 . 135.26(6)
O3 V1 O1 1_556 . 114.83(6)
V1 V1 O1 5_667 . 155.74(5)
V1 V1 O1 5_567 . 111.04(5)
O2 V1 O1 2_566 . 77.92(6)
V1 V1 O1 2_565 . 61.97(3)
V2 V1 O1 5_567 . 149.83(3)
O3 V1 O1 3_567 . 157.87(6)
O3 V1 O1 5_567 . 133.06(5)
O2 V1 O1 1_556 1_655 128.38(14)
O3 V1 O1 5_566 1_655 119.96(11)
O3 V1 O1 3_566 1_655 81.57(9)
O3 V1 O1 7_655 1_655 21.79(10)
O3 V1 O1 . 1_655 77.38(10)
V1 V1 O1 5_566 1_655 100.72(6)
V1 V1 O1 5_666 1_655 44.51(4)
V2 V1 O1 5_566 1_655 99.46(5)
Sr1 V1 O1 . 1_655 32.193(16)
V2 V1 O1 1_655 1_655 44.11(5)
V2 V1 O1 . 1_655 90.87(3)
O2 V1 O1 5_666 1_655 101.45(7)
O2 V1 O1 5_566 1_655 158.29(7)
O2 V1 O1 . 1_655 40.28(7)
Sr1 V1 O1 1_556 1_655 103.36(5)
O1 V1 O1 5_566 1_655 146.72(4)
O1 V1 O1 1_656 1_655 68.53(4)
O1 V1 O1 1_556 1_655 108.33(6)
O1 V1 O1 5_565 1_655 80.02(3)
O2 V1 O1 5_565 1_655 83.39(8)
O2 V1 O1 5_665 1_655 38.04(7)
Sr1 V1 O1 5_566 1_655 150.87(6)
Sr1 V1 O1 5_666 1_655 102.396(19)
O3 V1 O1 1_655 1_655 41.86(5)
O3 V1 O1 7 1_655 101.66(5)
O3 V1 O1 2_565 1_655 41.84(5)
O3 V1 O1 8_575 1_655 65.76(4)
O3 V1 O1 3_466 1_655 123.45(6)
O3 V1 O1 5_666 1_655 67.01(5)
O3 V1 O1 4_546 1_655 121.16(6)
O3 V1 O1 6_656 1_655 103.15(5)
O3 V1 O1 7_656 1_655 114.83(6)
O3 V1 O1 1_556 1_655 135.26(6)
V1 V1 O1 5_667 1_655 111.04(5)
V1 V1 O1 5_567 1_655 155.74(5)
O2 V1 O1 2_566 1_655 77.92(6)
V1 V1 O1 2_565 1_655 61.97(3)
V2 V1 O1 5_567 1_655 149.83(3)
O3 V1 O1 3_567 1_655 133.06(5)
O3 V1 O1 5_567 1_655 157.87(6)
O1 V1 O1 . 1_655 60.32(6)
O2 V1 V1 1_556 1_554 168.82(17)
O3 V1 V1 5_566 1_554 76.70(9)
O3 V1 V1 3_566 1_554 76.70(9)
O3 V1 V1 7_655 1_554 64.98(9)
O3 V1 V1 . 1_554 64.98(9)
V1 V1 V1 5_566 1_554 64.34(4)
V1 V1 V1 5_666 1_554 64.34(4)
V2 V1 V1 5_566 1_554 68.03(3)
Sr1 V1 V1 . 1_554 44.75(2)
V2 V1 V1 1_655 1_554 87.58(3)
V2 V1 V1 . 1_554 87.58(3)
O2 V1 V1 5_666 1_554 131.62(6)
O2 V1 V1 5_566 1_554 131.62(6)
O2 V1 V1 . 1_554 4.85(7)
Sr1 V1 V1 1_556 1_554 138.42(2)
O1 V1 V1 5_566 1_554 132.30(7)
O1 V1 V1 1_656 1_554 112.00(9)
O1 V1 V1 1_556 1_554 112.00(9)
O1 V1 V1 5_565 1_554 45.52(7)
O2 V1 V1 5_565 1_554 43.48(5)
O2 V1 V1 5_665 1_554 43.48(5)
Sr1 V1 V1 5_566 1_554 107.539(19)
Sr1 V1 V1 5_666 1_554 107.539(19)
O3 V1 V1 1_655 1_554 78.46(4)
O3 V1 V1 7 1_554 78.46(4)
O3 V1 V1 2_565 1_554 78.51(4)
O3 V1 V1 8_575 1_554 78.51(4)
O3 V1 V1 3_466 1_554 83.99(4)
O3 V1 V1 5_666 1_554 83.99(4)
O3 V1 V1 4_546 1_554 84.08(4)
O3 V1 V1 6_656 1_554 84.08(4)
O3 V1 V1 7_656 1_554 158.26(4)
O3 V1 V1 1_556 1_554 158.26(4)
V1 V1 V1 5_667 1_554 146.364(16)
V1 V1 V1 5_567 1_554 146.364(15)
O2 V1 V1 2_566 1_554 108.92(6)
V1 V1 V1 2_565 1_554 90.0
V2 V1 V1 5_567 1_554 146.107(18)
O3 V1 V1 3_567 1_554 158.48(3)
O3 V1 V1 5_567 1_554 158.48(3)
O1 V1 V1 . 1_554 43.47(5)
O1 V1 V1 1_655 1_554 43.47(5)
O2 V1 V1 1_556 1_556 11.18(17)
O3 V1 V1 5_566 1_556 103.30(9)
O3 V1 V1 3_566 1_556 103.30(9)
O3 V1 V1 7_655 1_556 115.02(9)
O3 V1 V1 . 1_556 115.02(9)
V1 V1 V1 5_566 1_556 115.66(4)
V1 V1 V1 5_666 1_556 115.66(4)
V2 V1 V1 5_566 1_556 111.97(3)
Sr1 V1 V1 . 1_556 135.25(2)
V2 V1 V1 1_655 1_556 92.42(3)
V2 V1 V1 . 1_556 92.42(3)
O2 V1 V1 5_666 1_556 48.38(6)
O2 V1 V1 5_566 1_556 48.38(6)
O2 V1 V1 . 1_556 175.15(7)
Sr1 V1 V1 1_556 1_556 41.58(2)
O1 V1 V1 5_566 1_556 47.70(7)
O1 V1 V1 1_656 1_556 68.00(9)
O1 V1 V1 1_556 1_556 68.00(9)
O1 V1 V1 5_565 1_556 134.48(7)
O2 V1 V1 5_565 1_556 136.52(5)
O2 V1 V1 5_665 1_556 136.52(5)
Sr1 V1 V1 5_566 1_556 72.461(19)
Sr1 V1 V1 5_666 1_556 72.461(19)
O3 V1 V1 1_655 1_556 101.54(4)
O3 V1 V1 7 1_556 101.54(4)
O3 V1 V1 2_565 1_556 101.49(4)
O3 V1 V1 8_575 1_556 101.49(4)
O3 V1 V1 3_466 1_556 96.01(4)
O3 V1 V1 5_666 1_556 96.01(4)
O3 V1 V1 4_546 1_556 95.92(4)
O3 V1 V1 6_656 1_556 95.92(4)
O3 V1 V1 7_656 1_556 21.74(4)
O3 V1 V1 1_556 1_556 21.74(4)
V1 V1 V1 5_667 1_556 33.636(16)
V1 V1 V1 5_567 1_556 33.636(16)
O2 V1 V1 2_566 1_556 71.08(6)
V1 V1 V1 2_565 1_556 90.0
V2 V1 V1 5_567 1_556 33.893(18)
O3 V1 V1 3_567 1_556 21.52(3)
O3 V1 V1 5_567 1_556 21.52(3)
O1 V1 V1 . 1_556 136.53(5)
O1 V1 V1 1_655 1_556 136.53(5)
V1 V1 V1 1_554 1_556 180.0
O2 V1 V1 1_556 1_455 90.0
O3 V1 V1 5_566 1_455 49.99(9)
O3 V1 V1 3_566 1_455 130.01(9)
O3 V1 V1 7_655 1_455 134.96(9)
O3 V1 V1 . 1_455 45.04(9)
V1 V1 V1 5_566 1_455 26.50(4)
V1 V1 V1 5_666 1_455 153.50(4)
V2 V1 V1 5_566 1_455 90.0
Sr1 V1 V1 . 1_455 90.0
V2 V1 V1 1_655 1_455 136.857(15)
V2 V1 V1 . 1_455 43.143(15)
O2 V1 V1 5_666 1_455 136.64(6)
O2 V1 V1 5_566 1_455 43.36(6)
O2 V1 V1 . 1_455 90.0
Sr1 V1 V1 1_556 1_455 90.0
O1 V1 V1 5_566 1_455 90.0
O1 V1 V1 1_656 1_455 132.62(3)
O1 V1 V1 1_556 1_455 47.38(3)
O1 V1 V1 5_565 1_455 90.0
O2 V1 V1 5_565 1_455 47.99(5)
O2 V1 V1 5_665 1_455 132.01(5)
Sr1 V1 V1 5_566 1_455 49.031(13)
Sr1 V1 V1 5_666 1_455 130.969(13)
O3 V1 V1 1_655 1_455 160.44(4)
O3 V1 V1 7 1_455 19.56(4)
O3 V1 V1 2_565 1_455 109.45(4)
O3 V1 V1 8_575 1_455 70.55(4)
O3 V1 V1 3_466 1_455 20.42(4)
O3 V1 V1 5_666 1_455 159.58(4)
O3 V1 V1 4_546 1_455 73.23(4)
O3 V1 V1 6_656 1_455 106.77(4)
O3 V1 V1 7_656 1_455 106.79(4)
O3 V1 V1 1_556 1_455 73.21(4)
V1 V1 V1 5_667 1_455 123.363(15)
V1 V1 V1 5_567 1_455 56.637(15)
O2 V1 V1 2_566 1_455 90.0
V1 V1 V1 2_565 1_455 90.0
V2 V1 V1 5_567 1_455 90.0
O3 V1 V1 3_567 1_455 104.03(3)
O3 V1 V1 5_567 1_455 75.97(3)
O1 V1 V1 . 1_455 59.84(3)
O1 V1 V1 1_655 1_455 120.16(3)
V1 V1 V1 1_554 1_455 90.0
V1 V1 V1 1_556 1_455 90.0
O2 V1 V1 1_556 1_655 90.0
O3 V1 V1 5_566 1_655 130.01(9)
O3 V1 V1 3_566 1_655 49.99(9)
O3 V1 V1 7_655 1_655 45.04(9)
O3 V1 V1 . 1_655 134.96(9)
V1 V1 V1 5_566 1_655 153.50(4)
V1 V1 V1 5_666 1_655 26.50(4)
V2 V1 V1 5_566 1_655 90.0
Sr1 V1 V1 . 1_655 90.0
V2 V1 V1 1_655 1_655 43.143(15)
V2 V1 V1 . 1_655 136.857(15)
O2 V1 V1 5_666 1_655 43.36(6)
O2 V1 V1 5_566 1_655 136.64(6)
O2 V1 V1 . 1_655 90.0
Sr1 V1 V1 1_556 1_655 90.0
O1 V1 V1 5_566 1_655 90.0
O1 V1 V1 1_656 1_655 47.38(3)
O1 V1 V1 1_556 1_655 132.62(3)
O1 V1 V1 5_565 1_655 90.0
O2 V1 V1 5_565 1_655 132.01(5)
O2 V1 V1 5_665 1_655 47.99(5)
Sr1 V1 V1 5_566 1_655 130.969(12)
Sr1 V1 V1 5_666 1_655 49.031(13)
O3 V1 V1 1_655 1_655 19.56(4)
O3 V1 V1 7 1_655 160.44(4)
O3 V1 V1 2_565 1_655 70.55(4)
O3 V1 V1 8_575 1_655 109.45(4)
O3 V1 V1 3_466 1_655 159.58(4)
O3 V1 V1 5_666 1_655 20.42(4)
O3 V1 V1 4_546 1_655 106.77(4)
O3 V1 V1 6_656 1_655 73.23(4)
O3 V1 V1 7_656 1_655 73.21(4)
O3 V1 V1 1_556 1_655 106.79(4)
V1 V1 V1 5_667 1_655 56.637(15)
V1 V1 V1 5_567 1_655 123.363(15)
O2 V1 V1 2_566 1_655 90.0
V1 V1 V1 2_565 1_655 90.0
V2 V1 V1 5_567 1_655 90.0
O3 V1 V1 3_567 1_655 75.97(3)
O3 V1 V1 5_567 1_655 104.03(3)
O1 V1 V1 . 1_655 120.16(3)
O1 V1 V1 1_655 1_655 59.84(3)
V1 V1 V1 1_554 1_655 90.0
V1 V1 V1 1_556 1_655 90.0
V1 V1 V1 1_455 1_655 180.0
O2 V1 O2 1_556 1_656 72.98(5)
O3 V1 O2 5_566 1_656 136.24(11)
O3 V1 O2 3_566 1_656 59.51(10)
O3 V1 O2 7_655 1_656 54.09(10)
O3 V1 O2 . 1_656 139.90(10)
V1 V1 O2 5_566 1_656 170.46(6)
V1 V1 O2 5_666 1_656 43.50(6)
V2 V1 O2 5_566 1_656 99.21(5)
Sr1 V1 O2 . 1_656 99.43(5)
V2 V1 O2 1_655 1_656 43.59(5)
V2 V1 O2 . 1_656 132.15(5)
O2 V1 O2 5_666 1_656 28.83(10)
O2 V1 O2 5_566 1_656 120.96(3)
O2 V1 O2 . 1_656 106.33(5)
Sr1 V1 O2 1_556 1_656 75.38(5)
O1 V1 O2 5_566 1_656 81.30(5)
O1 V1 O2 1_656 1_656 37.72(5)
O1 V1 O2 1_556 1_656 120.26(7)
O1 V1 O2 5_565 1_656 103.98(5)
O2 V1 O2 5_565 1_656 149.02(2)
O2 V1 O2 5_665 1_656 65.00(9)
Sr1 V1 O2 5_566 1_656 125.43(5)
Sr1 V1 O2 5_666 1_656 47.61(5)
O3 V1 O2 1_655 1_656 30.82(6)
O3 V1 O2 7 1_656 160.61(7)
O3 V1 O2 2_565 1_656 71.73(6)
O3 V1 O2 8_575 1_656 108.86(7)
O3 V1 O2 3_466 1_656 160.93(7)
O3 V1 O2 5_666 1_656 32.09(6)
O3 V1 O2 4_546 1_656 111.07(6)
O3 V1 O2 6_656 1_656 78.91(6)
O3 V1 O2 7_656 1_656 56.22(6)
O3 V1 O2 1_556 1_656 89.80(6)
V1 V1 O2 5_667 1_656 40.44(5)
V1 V1 O2 5_567 1_656 106.89(5)
O2 V1 O2 2_566 1_656 81.56(6)
V1 V1 O2 2_565 1_656 86.75(5)
V2 V1 O2 5_567 1_656 78.07(5)
O3 V1 O2 3_567 1_656 61.10(6)
O3 V1 O2 5_567 1_656 88.87(6)
O1 V1 O2 . 1_656 131.46(5)
O1 V1 O2 1_655 1_656 72.62(6)
V1 V1 O2 1_554 1_656 106.68(5)
V1 V1 O2 1_556 1_656 73.32(5)
V1 V1 O2 1_455 1_656 162.98(5)
V1 V1 O2 1_655 1_656 17.02(5)
O2 V1 O2 1_556 1_456 72.98(5)
O3 V1 O2 5_566 1_456 59.51(10)
O3 V1 O2 3_566 1_456 136.24(11)
O3 V1 O2 7_655 1_456 139.90(10)
O3 V1 O2 . 1_456 54.09(10)
V1 V1 O2 5_566 1_456 43.50(6)
V1 V1 O2 5_666 1_456 170.46(6)
V2 V1 O2 5_566 1_456 99.21(5)
Sr1 V1 O2 . 1_456 99.43(5)
V2 V1 O2 1_655 1_456 132.15(5)
V2 V1 O2 . 1_456 43.59(5)
O2 V1 O2 5_666 1_456 120.96(3)
O2 V1 O2 5_566 1_456 28.83(10)
O2 V1 O2 . 1_456 106.33(5)
Sr1 V1 O2 1_556 1_456 75.38(5)
O1 V1 O2 5_566 1_456 81.30(5)
O1 V1 O2 1_656 1_456 120.26(7)
O1 V1 O2 1_556 1_456 37.72(5)
O1 V1 O2 5_565 1_456 103.98(5)
O2 V1 O2 5_565 1_456 65.00(9)
O2 V1 O2 5_665 1_456 149.02(2)
Sr1 V1 O2 5_566 1_456 47.61(5)
Sr1 V1 O2 5_666 1_456 125.43(5)
O3 V1 O2 1_655 1_456 160.61(7)
O3 V1 O2 7 1_456 30.82(6)
O3 V1 O2 2_565 1_456 108.86(7)
O3 V1 O2 8_575 1_456 71.73(6)
O3 V1 O2 3_466 1_456 32.09(6)
O3 V1 O2 5_666 1_456 160.93(7)
O3 V1 O2 4_546 1_456 78.91(6)
O3 V1 O2 6_656 1_456 111.07(6)
O3 V1 O2 7_656 1_456 89.80(6)
O3 V1 O2 1_556 1_456 56.22(6)
V1 V1 O2 5_667 1_456 106.89(5)
V1 V1 O2 5_567 1_456 40.44(5)
O2 V1 O2 2_566 1_456 81.56(6)
V1 V1 O2 2_565 1_456 86.75(5)
V2 V1 O2 5_567 1_456 78.07(5)
O3 V1 O2 3_567 1_456 88.87(6)
O3 V1 O2 5_567 1_456 61.10(6)
O1 V1 O2 . 1_456 72.62(6)
O1 V1 O2 1_655 1_456 131.46(5)
V1 V1 O2 1_554 1_456 106.68(5)
V1 V1 O2 1_556 1_456 73.32(5)
V1 V1 O2 1_455 1_456 17.02(5)
V1 V1 O2 1_655 1_456 162.98(5)
O2 V1 O2 1_656 1_456 145.97(9)
O2 V1 O3 1_556 8_675 90.72(12)
O3 V1 O3 5_566 8_675 157.70(7)
O3 V1 O3 3_566 8_675 91.05(9)
O3 V1 O3 7_655 8_675 17.29(7)
O3 V1 O3 . 8_675 92.41(7)
V1 V1 O3 5_566 8_675 129.87(6)
V1 V1 O3 5_666 8_675 51.59(5)
V2 V1 O3 5_566 8_675 125.91(4)
Sr1 V1 O3 . 8_675 53.54(3)
V2 V1 O3 1_655 8_675 6.35(4)
V2 V1 O3 . 8_675 92.03(4)
O2 V1 O3 5_666 8_675 72.97(7)
O2 V1 O3 5_566 8_675 137.12(8)
O2 V1 O3 . 8_675 78.00(6)
Sr1 V1 O3 1_556 8_675 69.65(4)
O1 V1 O3 5_566 8_675 127.83(5)
O1 V1 O3 1_656 8_675 30.65(9)
O1 V1 O3 1_556 8_675 95.44(4)
O1 V1 O3 5_565 8_675 112.92(6)
O2 V1 O3 5_565 8_675 118.31(7)
O2 V1 O3 5_665 8_675 61.98(7)
Sr1 V1 O3 5_566 8_675 170.85(4)
Sr1 V1 O3 5_666 8_675 93.58(3)
O3 V1 O3 1_655 8_675 28.29(6)
O3 V1 O3 7 8_675 116.65(5)
O3 V1 O3 2_565 8_675 25.41(6)
O3 V1 O3 8_575 8_675 64.30(4)
O3 V1 O3 3_466 8_675 151.15(6)
O3 V1 O3 5_666 8_675 63.51(2)
O3 V1 O3 4_546 8_675 147.95(3)
O3 V1 O3 6_656 8_675 116.14(7)
O3 V1 O3 7_656 8_675 76.98(4)
O3 V1 O3 1_556 8_675 100.50(4)
V1 V1 O3 5_667 8_675 77.45(4)
V1 V1 O3 5_567 8_675 123.95(4)
O2 V1 O3 2_566 8_675 52.63(4)
V1 V1 O3 2_565 8_675 46.14(3)
V2 V1 O3 5_567 8_675 120.71(3)
O3 V1 O3 3_567 8_675 99.16(5)
O3 V1 O3 5_567 8_675 120.08(4)
O1 V1 O3 . 8_675 85.41(4)
O1 V1 O3 1_655 8_675 37.94(6)
V1 V1 O3 1_554 8_675 81.39(3)
V1 V1 O3 1_556 8_675 98.61(3)
V1 V1 O3 1_455 8_675 134.85(3)
V1 V1 O3 1_655 8_675 45.15(3)
O2 V1 O3 1_656 8_675 47.88(6)
O2 V1 O3 1_456 8_675 132.70(6)
O2 V1 O3 1_556 2_465 90.72(12)
O3 V1 O3 5_566 2_465 91.05(9)
O3 V1 O3 3_566 2_465 157.70(7)
O3 V1 O3 7_655 2_465 92.41(7)
O3 V1 O3 . 2_465 17.29(7)
V1 V1 O3 5_566 2_465 51.59(5)
V1 V1 O3 5_666 2_465 129.87(6)
V2 V1 O3 5_566 2_465 125.91(4)
Sr1 V1 O3 . 2_465 53.54(3)
V2 V1 O3 1_655 2_465 92.03(4)
V2 V1 O3 . 2_465 6.35(4)
O2 V1 O3 5_666 2_465 137.12(8)
O2 V1 O3 5_566 2_465 72.97(7)
O2 V1 O3 . 2_465 78.00(6)
Sr1 V1 O3 1_556 2_465 69.65(4)
O1 V1 O3 5_566 2_465 127.83(5)
O1 V1 O3 1_656 2_465 95.44(4)
O1 V1 O3 1_556 2_465 30.65(9)
O1 V1 O3 5_565 2_465 112.92(6)
O2 V1 O3 5_565 2_465 61.98(7)
O2 V1 O3 5_665 2_465 118.31(7)
Sr1 V1 O3 5_566 2_465 93.58(3)
Sr1 V1 O3 5_666 2_465 170.85(4)
O3 V1 O3 1_655 2_465 116.65(5)
O3 V1 O3 7 2_465 28.29(6)
O3 V1 O3 2_565 2_465 64.30(4)
O3 V1 O3 8_575 2_465 25.41(6)
O3 V1 O3 3_466 2_465 63.51(2)
O3 V1 O3 5_666 2_465 151.15(6)
O3 V1 O3 4_546 2_465 116.14(7)
O3 V1 O3 6_656 2_465 147.95(3)
O3 V1 O3 7_656 2_465 100.50(4)
O3 V1 O3 1_556 2_465 76.98(4)
V1 V1 O3 5_667 2_465 123.95(4)
V1 V1 O3 5_567 2_465 77.45(4)
O2 V1 O3 2_566 2_465 52.63(4)
V1 V1 O3 2_565 2_465 46.14(3)
V2 V1 O3 5_567 2_465 120.71(3)
O3 V1 O3 3_567 2_465 120.08(4)
O3 V1 O3 5_567 2_465 99.16(5)
O1 V1 O3 . 2_465 37.94(6)
O1 V1 O3 1_655 2_465 85.41(4)
V1 V1 O3 1_554 2_465 81.39(3)
V1 V1 O3 1_556 2_465 98.61(3)
V1 V1 O3 1_455 2_465 45.15(3)
V1 V1 O3 1_655 2_465 134.85(3)
O2 V1 O3 1_656 2_465 132.70(6)
O2 V1 O3 1_456 2_465 47.88(6)
O3 V1 O3 8_675 2_465 89.70(7)
O1 V2 O3 1_556 7 110.03(10)
O1 V2 O3 1_556 8_575 110.03(10)
O3 V2 O3 7 8_575 139.95(19)
O1 V2 O3 1_556 . 110.03(9)
O3 V2 O3 7 . 79.27(17)
O3 V2 O3 8_575 . 87.23(18)
O1 V2 O3 1_556 2_465 110.03(9)
O3 V2 O3 7 2_465 87.23(18)
O3 V2 O3 8_575 2_465 79.27(17)
O3 V2 O3 . 2_465 139.94(19)
O1 V2 V1 1_556 5_566 111.97(3)
O3 V2 V1 7 5_566 39.84(9)
O3 V2 V1 8_575 5_566 120.77(10)
O3 V2 V1 . 5_566 39.84(9)
O3 V2 V1 2_465 5_566 120.77(10)
O1 V2 V1 1_556 6_566 111.97(3)
O3 V2 V1 7 6_566 120.77(10)
O3 V2 V1 8_575 6_566 39.84(9)
O3 V2 V1 . 6_566 120.77(10)
O3 V2 V1 2_465 6_566 39.84(9)
V1 V2 V1 5_566 6_566 136.06(7)
O1 V2 Sr1 1_556 1_455 131.53(2)
O3 V2 Sr1 7 1_455 45.20(9)
O3 V2 Sr1 8_575 1_455 104.51(10)
O3 V2 Sr1 . 1_455 104.51(10)
O3 V2 Sr1 2_465 1_455 45.20(9)
V1 V2 Sr1 5_566 1_455 75.64(3)
V1 V2 Sr1 6_566 1_455 75.64(3)
O1 V2 Sr1 1_556 . 131.53(2)
O3 V2 Sr1 7 . 104.51(10)
O3 V2 Sr1 8_575 . 45.20(9)
O3 V2 Sr1 . . 45.20(9)
O3 V2 Sr1 2_465 . 104.51(10)
V1 V2 Sr1 5_566 . 75.64(3)
V1 V2 Sr1 6_566 . 75.64(3)
Sr1 V2 Sr1 1_455 . 96.95(5)
O1 V2 V1 1_556 2_565 87.58(3)
O3 V2 V1 7 2_565 161.93(11)
O3 V2 V1 8_575 2_565 22.81(9)
O3 V2 V1 . 2_565 91.13(9)
O3 V2 V1 2_465 2_565 90.52(9)
V1 V2 V1 5_566 2_565 130.45(2)
V1 V2 V1 6_566 2_565 51.89(2)
Sr1 V2 V1 1_455 2_565 125.05(3)
Sr1 V2 V1 . 2_565 58.79(2)
O1 V2 V1 1_556 1_455 87.58(3)
O3 V2 V1 7 1_455 22.81(9)
O3 V2 V1 8_575 1_455 161.93(11)
O3 V2 V1 . 1_455 90.52(9)
O3 V2 V1 2_465 1_455 91.13(9)
V1 V2 V1 5_566 1_455 51.89(2)
V1 V2 V1 6_566 1_455 130.45(2)
Sr1 V2 V1 1_455 1_455 58.79(2)
Sr1 V2 V1 . 1_455 125.05(3)
V1 V2 V1 2_565 1_455 175.16(6)
O1 V2 V1 1_556 . 87.58(3)
O3 V2 V1 7 . 90.52(9)
O3 V2 V1 8_575 . 91.13(9)
O3 V2 V1 . . 22.81(9)
O3 V2 V1 2_465 . 161.93(11)
V1 V2 V1 5_566 . 51.89(2)
V1 V2 V1 6_566 . 130.45(2)
Sr1 V2 V1 1_455 . 125.05(3)
Sr1 V2 V1 . . 58.79(2)
V1 V2 V1 2_565 . 86.08(3)
V1 V2 V1 1_455 . 93.71(3)
O1 V2 V1 1_556 2_465 87.58(3)
O3 V2 V1 7 2_465 91.13(9)
O3 V2 V1 8_575 2_465 90.52(9)
O3 V2 V1 . 2_465 161.93(11)
O3 V2 V1 2_465 2_465 22.81(9)
V1 V2 V1 5_566 2_465 130.45(2)
V1 V2 V1 6_566 2_465 51.89(2)
Sr1 V2 V1 1_455 2_465 58.79(2)
Sr1 V2 V1 . 2_465 125.05(3)
V1 V2 V1 2_565 2_465 93.71(3)
V1 V2 V1 1_455 2_465 86.08(3)
V1 V2 V1 . 2_465 175.16(6)
O1 V2 O1 1_556 . 180.0
O3 V2 O1 7 . 69.97(9)
O3 V2 O1 8_575 . 69.97(9)
O3 V2 O1 . . 69.97(9)
O3 V2 O1 2_465 . 69.97(9)
V1 V2 O1 5_566 . 68.03(3)
V1 V2 O1 6_566 . 68.03(3)
Sr1 V2 O1 1_455 . 48.47(2)
Sr1 V2 O1 . . 48.47(2)
V1 V2 O1 2_565 . 92.42(3)
V1 V2 O1 1_455 . 92.42(3)
V1 V2 O1 . . 92.42(3)
V1 V2 O1 2_465 . 92.42(3)
O1 V2 O2 1_556 2_566 62.98(7)
O3 V2 O2 7 2_566 169.88(12)
O3 V2 O2 8_575 2_566 47.68(11)
O3 V2 O2 . 2_566 95.98(10)
O3 V2 O2 2_465 2_566 101.95(11)
V1 V2 O2 5_566 2_566 133.83(5)
V1 V2 O2 6_566 2_566 69.35(7)
Sr1 V2 O2 1_455 2_566 144.86(7)
Sr1 V2 O2 . 2_566 77.56(6)
V1 V2 O2 2_565 2_566 24.87(7)
V1 V2 O2 1_455 2_566 150.33(9)
V1 V2 O2 . 2_566 82.07(6)
V1 V2 O2 2_465 2_566 95.72(6)
O1 V2 O2 . 2_566 117.02(7)
O1 V2 O2 1_556 1_456 62.98(7)
O3 V2 O2 7 1_456 47.68(11)
O3 V2 O2 8_575 1_456 169.88(12)
O3 V2 O2 . 1_456 101.95(11)
O3 V2 O2 2_465 1_456 95.98(10)
V1 V2 O2 5_566 1_456 69.35(7)
V1 V2 O2 6_566 1_456 133.83(5)
Sr1 V2 O2 1_455 1_456 77.56(6)
Sr1 V2 O2 . 1_456 144.86(7)
V1 V2 O2 2_565 1_456 150.33(9)
V1 V2 O2 1_455 1_456 24.87(7)
V1 V2 O2 . 1_456 95.72(6)
V1 V2 O2 2_465 1_456 82.07(6)
O1 V2 O2 . 1_456 117.02(7)
O2 V2 O2 2_566 1_456 125.97(14)
O1 V2 O2 1_556 1_556 62.98(7)
O3 V2 O2 7 1_556 101.95(11)
O3 V2 O2 8_575 1_556 95.98(10)
O3 V2 O2 . 1_556 47.68(11)
O3 V2 O2 2_465 1_556 169.88(12)
V1 V2 O2 5_566 1_556 69.35(7)
V1 V2 O2 6_566 1_556 133.83(5)
Sr1 V2 O2 1_455 1_556 144.86(7)
Sr1 V2 O2 . 1_556 77.56(6)
V1 V2 O2 2_565 1_556 82.07(6)
V1 V2 O2 1_455 1_556 95.72(6)
V1 V2 O2 . 1_556 24.87(7)
V1 V2 O2 2_465 1_556 150.33(9)
O1 V2 O2 . 1_556 117.02(7)
O2 V2 O2 2_566 1_556 68.60(13)
O2 V2 O2 1_456 1_556 87.26(10)
O1 V2 O2 1_556 2_466 62.98(7)
O3 V2 O2 7 2_466 95.98(10)
O3 V2 O2 8_575 2_466 101.95(11)
O3 V2 O2 . 2_466 169.88(12)
O3 V2 O2 2_465 2_466 47.68(11)
V1 V2 O2 5_566 2_466 133.83(5)
V1 V2 O2 6_566 2_466 69.35(7)
Sr1 V2 O2 1_455 2_466 77.56(6)
Sr1 V2 O2 . 2_466 144.86(7)
V1 V2 O2 2_565 2_466 95.72(6)
V1 V2 O2 1_455 2_466 82.07(6)
V1 V2 O2 . 2_466 150.33(9)
V1 V2 O2 2_465 2_466 24.87(7)
O1 V2 O2 . 2_466 117.02(7)
O2 V2 O2 2_566 2_466 87.26(10)
O2 V2 O2 1_456 2_466 68.60(13)
O2 V2 O2 1_556 2_466 125.97(14)
O1 V2 Sr1 1_556 1_556 41.960(19)
O3 V2 Sr1 7 1_556 132.94(9)
O3 V2 Sr1 8_575 1_556 80.11(9)
O3 V2 Sr1 . 1_556 80.11(9)
O3 V2 Sr1 2_465 1_556 132.94(9)
V1 V2 Sr1 5_566 1_556 106.15(2)
V1 V2 Sr1 6_566 1_556 106.15(2)
Sr1 V2 Sr1 1_455 1_556 173.49(4)
Sr1 V2 Sr1 . 1_556 89.568(14)
V1 V2 Sr1 2_565 1_556 58.72(2)
V1 V2 Sr1 1_455 1_556 117.16(4)
V1 V2 Sr1 . 1_556 58.72(2)
V1 V2 Sr1 2_465 1_556 117.16(4)
O1 V2 Sr1 . 1_556 138.040(19)
O2 V2 Sr1 2_566 1_556 36.96(7)
O2 V2 Sr1 1_456 1_556 97.10(7)
O2 V2 Sr1 1_556 1_556 36.96(7)
O2 V2 Sr1 2_466 1_556 97.10(7)
O1 V2 Sr1 1_556 1_456 41.960(19)
O3 V2 Sr1 7 1_456 80.11(9)
O3 V2 Sr1 8_575 1_456 132.94(9)
O3 V2 Sr1 . 1_456 132.94(9)
O3 V2 Sr1 2_465 1_456 80.11(9)
V1 V2 Sr1 5_566 1_456 106.15(2)
V1 V2 Sr1 6_566 1_456 106.15(2)
Sr1 V2 Sr1 1_455 1_456 89.568(14)
Sr1 V2 Sr1 . 1_456 173.49(4)
V1 V2 Sr1 2_565 1_456 117.16(4)
V1 V2 Sr1 1_455 1_456 58.72(2)
V1 V2 Sr1 . 1_456 117.16(4)
V1 V2 Sr1 2_465 1_456 58.72(2)
O1 V2 Sr1 . 1_456 138.040(19)
O2 V2 Sr1 2_566 1_456 97.10(7)
O2 V2 Sr1 1_456 1_456 36.96(7)
O2 V2 Sr1 1_556 1_456 97.10(7)
O2 V2 Sr1 2_466 1_456 36.96(7)
Sr1 V2 Sr1 1_556 1_456 83.92(4)
O1 V2 O2 1_556 6_566 50.41(7)
O3 V2 O2 7 6_566 138.57(9)
O3 V2 O2 8_575 6_566 71.74(11)
O3 V2 O2 . 6_566 138.57(9)
O3 V2 O2 2_465 6_566 71.74(11)
V1 V2 O2 5_566 6_566 162.38(8)
V1 V2 O2 6_566 6_566 61.56(7)
Sr1 V2 O2 1_455 6_566 114.99(4)
Sr1 V2 O2 . 6_566 114.99(4)
V1 V2 O2 2_565 6_566 56.44(4)
V1 V2 O2 1_455 6_566 119.94(5)
V1 V2 O2 . 6_566 119.94(5)
V1 V2 O2 2_465 6_566 56.44(4)
O1 V2 O2 . 6_566 129.59(7)
O2 V2 O2 2_566 6_566 43.63(5)
O2 V2 O2 1_456 6_566 98.33(4)
O2 V2 O2 1_556 6_566 98.33(4)
O2 V2 O2 2_466 6_566 43.63(5)
Sr1 V2 O2 1_556 6_566 61.71(5)
Sr1 V2 O2 1_456 6_566 61.71(5)
O1 V2 O2 1_556 5_566 50.41(7)
O3 V2 O2 7 5_566 71.74(11)
O3 V2 O2 8_575 5_566 138.57(9)
O3 V2 O2 . 5_566 71.74(11)
O3 V2 O2 2_465 5_566 138.57(9)
V1 V2 O2 5_566 5_566 61.56(7)
V1 V2 O2 6_566 5_566 162.38(8)
Sr1 V2 O2 1_455 5_566 114.99(4)
Sr1 V2 O2 . 5_566 114.99(4)
V1 V2 O2 2_565 5_566 119.94(5)
V1 V2 O2 1_455 5_566 56.44(4)
V1 V2 O2 . 5_566 56.44(4)
V1 V2 O2 2_465 5_566 119.94(5)
O1 V2 O2 . 5_566 129.59(7)
O2 V2 O2 2_566 5_566 98.33(4)
O2 V2 O2 1_456 5_566 43.63(5)
O2 V2 O2 1_556 5_566 43.63(5)
O2 V2 O2 2_466 5_566 98.33(4)
Sr1 V2 O2 1_556 5_566 61.71(5)
Sr1 V2 O2 1_456 5_566 61.71(5)
O2 V2 O2 6_566 5_566 100.82(14)
O1 V2 O2 1_556 5_565 131.15(7)
O3 V2 O2 7 5_565 41.86(9)
O3 V2 O2 8_575 5_565 107.10(11)
O3 V2 O2 . 5_565 41.86(9)
O3 V2 O2 2_465 5_565 107.10(11)
V1 V2 O2 5_566 5_565 19.18(7)
V1 V2 O2 6_566 5_565 116.88(8)
Sr1 V2 O2 1_455 5_565 64.14(4)
Sr1 V2 O2 . 5_565 64.14(4)
V1 V2 O2 2_565 5_565 122.80(4)
V1 V2 O2 1_455 5_565 60.91(4)
V1 V2 O2 . 5_565 60.91(4)
V1 V2 O2 2_465 5_565 122.80(4)
O1 V2 O2 . 5_565 48.85(7)
O2 V2 O2 2_566 5_565 136.32(5)
O2 V2 O2 1_456 5_565 82.79(9)
O2 V2 O2 1_556 5_565 82.79(9)
O2 V2 O2 2_466 5_565 136.32(5)
Sr1 V2 O2 1_556 5_565 119.29(4)
Sr1 V2 O2 1_456 5_565 119.29(4)
O2 V2 O2 6_566 5_565 178.44(10)
O2 V2 O2 5_566 5_565 80.74(9)
O1 V2 O2 1_556 6_565 131.15(7)
O3 V2 O2 7 6_565 107.10(11)
O3 V2 O2 8_575 6_565 41.86(9)
O3 V2 O2 . 6_565 107.10(11)
O3 V2 O2 2_465 6_565 41.86(9)
V1 V2 O2 5_566 6_565 116.88(8)
V1 V2 O2 6_566 6_565 19.18(7)
Sr1 V2 O2 1_455 6_565 64.14(4)
Sr1 V2 O2 . 6_565 64.14(4)
V1 V2 O2 2_565 6_565 60.91(4)
V1 V2 O2 1_455 6_565 122.80(4)
V1 V2 O2 . 6_565 122.80(4)
V1 V2 O2 2_465 6_565 60.91(4)
O1 V2 O2 . 6_565 48.85(7)
O2 V2 O2 2_566 6_565 82.79(9)
O2 V2 O2 1_456 6_565 136.32(5)
O2 V2 O2 1_556 6_565 136.32(5)
O2 V2 O2 2_466 6_565 82.79(9)
Sr1 V2 O2 1_556 6_565 119.29(4)
Sr1 V2 O2 1_456 6_565 119.29(4)
O2 V2 O2 6_566 6_565 80.74(9)
O2 V2 O2 5_566 6_565 178.44(10)
O2 V2 O2 5_565 6_565 97.70(13)
O1 V2 O3 1_556 3_466 94.11(5)
O3 V2 O3 7 3_466 27.66(13)
O3 V2 O3 8_575 3_466 146.79(10)
O3 V2 O3 . 3_466 62.60(6)
O3 V2 O3 2_465 3_466 114.28(6)
V1 V2 O3 5_566 3_466 26.03(4)
V1 V2 O3 6_566 3_466 147.67(6)
Sr1 V2 O3 1_455 3_466 72.71(4)
Sr1 V2 O3 . 3_466 101.67(5)
V1 V2 O3 2_565 3_466 152.62(4)
V1 V2 O3 1_455 3_466 28.13(4)
V1 V2 O3 . 3_466 66.72(4)
V1 V2 O3 2_465 3_466 113.66(4)
O1 V2 O3 . 3_466 85.89(5)
O2 V2 O3 2_566 3_466 142.41(8)
O2 V2 O3 1_456 3_466 43.34(8)
O2 V2 O3 1_556 3_466 74.51(7)
O2 V2 O3 2_466 3_466 109.40(7)
Sr1 V2 O3 1_556 3_466 106.04(5)
Sr1 V2 O3 1_456 3_466 80.23(4)
O2 V2 O3 6_566 3_466 140.36(8)
O2 V2 O3 5_566 3_466 47.25(7)
O2 V2 O3 5_565 3_466 40.98(7)
O2 V2 O3 6_565 3_466 131.36(8)
O1 V2 O3 1_556 4_556 94.11(5)
O3 V2 O3 7 4_556 146.79(10)
O3 V2 O3 8_575 4_556 27.66(13)
O3 V2 O3 . 4_556 114.28(6)
O3 V2 O3 2_465 4_556 62.60(6)
V1 V2 O3 5_566 4_556 147.67(6)
V1 V2 O3 6_566 4_556 26.03(4)
Sr1 V2 O3 1_455 4_556 101.67(5)
Sr1 V2 O3 . 4_556 72.71(4)
V1 V2 O3 2_565 4_556 28.13(4)
V1 V2 O3 1_455 4_556 152.62(4)
V1 V2 O3 . 4_556 113.66(4)
V1 V2 O3 2_465 4_556 66.72(4)
O1 V2 O3 . 4_556 85.89(5)
O2 V2 O3 2_566 4_556 43.34(8)
O2 V2 O3 1_456 4_556 142.41(8)
O2 V2 O3 1_556 4_556 109.40(7)
O2 V2 O3 2_466 4_556 74.51(7)
Sr1 V2 O3 1_556 4_556 80.23(4)
Sr1 V2 O3 1_456 4_556 106.04(5)
O2 V2 O3 6_566 4_556 47.25(7)
O2 V2 O3 5_566 4_556 140.36(8)
O2 V2 O3 5_565 4_556 131.36(8)
O2 V2 O3 6_565 4_556 40.98(7)
O3 V2 O3 3_466 4_556 171.79(10)
O1 V2 O3 1_556 6_566 94.11(5)
O3 V2 O3 7 6_566 114.28(6)
O3 V2 O3 8_575 6_566 62.60(6)
O3 V2 O3 . 6_566 146.79(10)
O3 V2 O3 2_465 6_566 27.66(13)
V1 V2 O3 5_566 6_566 147.67(6)
V1 V2 O3 6_566 6_566 26.03(4)
Sr1 V2 O3 1_455 6_566 72.71(4)
Sr1 V2 O3 . 6_566 101.67(5)
V1 V2 O3 2_565 6_566 66.72(4)
V1 V2 O3 1_455 6_566 113.66(4)
V1 V2 O3 . 6_566 152.62(4)
V1 V2 O3 2_465 6_566 28.13(4)
O1 V2 O3 . 6_566 85.89(5)
O2 V2 O3 2_566 6_566 74.51(7)
O2 V2 O3 1_456 6_566 109.40(7)
O2 V2 O3 1_556 6_566 142.41(8)
O2 V2 O3 2_466 6_566 43.34(8)
Sr1 V2 O3 1_556 6_566 106.04(5)
Sr1 V2 O3 1_456 6_566 80.23(4)
O2 V2 O3 6_566 6_566 47.25(7)
O2 V2 O3 5_566 6_566 140.36(8)
O2 V2 O3 5_565 6_566 131.36(8)
O2 V2 O3 6_565 6_566 40.98(7)
O3 V2 O3 3_466 6_566 140.11(8)
O3 V2 O3 4_556 6_566 38.96(8)
O1 V2 O3 1_556 5_566 94.11(5)
O3 V2 O3 7 5_566 62.60(6)
O3 V2 O3 8_575 5_566 114.28(6)
O3 V2 O3 . 5_566 27.66(13)
O3 V2 O3 2_465 5_566 146.79(10)
V1 V2 O3 5_566 5_566 26.03(4)
V1 V2 O3 6_566 5_566 147.67(6)
Sr1 V2 O3 1_455 5_566 101.67(5)
Sr1 V2 O3 . 5_566 72.71(4)
V1 V2 O3 2_565 5_566 113.66(4)
V1 V2 O3 1_455 5_566 66.72(4)
V1 V2 O3 . 5_566 28.13(4)
V1 V2 O3 2_465 5_566 152.62(4)
O1 V2 O3 . 5_566 85.89(5)
O2 V2 O3 2_566 5_566 109.40(7)
O2 V2 O3 1_456 5_566 74.51(7)
O2 V2 O3 1_556 5_566 43.34(8)
O2 V2 O3 2_466 5_566 142.41(8)
Sr1 V2 O3 1_556 5_566 80.23(4)
Sr1 V2 O3 1_456 5_566 106.04(5)
O2 V2 O3 6_566 5_566 140.36(8)
O2 V2 O3 5_566 5_566 47.25(7)
O2 V2 O3 5_565 5_566 40.98(7)
O2 V2 O3 6_565 5_566 131.36(8)
O3 V2 O3 3_466 5_566 38.96(8)
O3 V2 O3 4_556 5_566 140.11(8)
O3 V2 O3 6_566 5_566 171.79(10)
O1 V2 O3 1_556 1_455 99.03(4)
O3 V2 O3 7 1_455 29.70(8)
O3 V2 O3 8_575 1_455 139.57(11)
O3 V2 O3 . 1_455 108.97(11)
O3 V2 O3 2_465 1_455 64.37(11)
V1 V2 O3 5_566 1_455 69.40(4)
V1 V2 O3 6_566 1_455 103.56(4)
Sr1 V2 O3 1_455 1_455 36.44(4)
Sr1 V2 O3 . 1_455 126.61(5)
V1 V2 O3 2_565 1_455 154.83(4)
V1 V2 O3 1_455 1_455 26.90(4)
V1 V2 O3 . 1_455 118.26(4)
V1 V2 O3 2_465 1_455 62.59(4)
O1 V2 O3 . 1_455 80.97(4)
O2 V2 O3 2_566 1_455 153.51(7)
O2 V2 O3 1_456 1_455 41.20(7)
O2 V2 O3 1_556 1_455 122.60(7)
O2 V2 O3 2_466 1_455 66.66(6)
Sr1 V2 O3 1_556 1_455 137.93(5)
Sr1 V2 O3 1_456 1_455 59.41(4)
O2 V2 O3 6_566 1_455 110.10(4)
O2 V2 O3 5_566 1_455 81.74(5)
O2 V2 O3 5_565 1_455 70.04(4)
O2 V2 O3 6_565 1_455 97.75(5)
O3 V2 O3 3_466 1_455 51.65(6)
O3 V2 O3 4_556 1_455 126.73(6)
O3 V2 O3 6_566 1_455 88.50(6)
O3 V2 O3 5_566 1_455 90.21(6)
O1 V2 O3 1_556 2_565 99.03(4)
O3 V2 O3 7 2_565 139.57(11)
O3 V2 O3 8_575 2_565 29.70(8)
O3 V2 O3 . 2_565 64.37(11)
O3 V2 O3 2_465 2_565 108.97(11)
V1 V2 O3 5_566 2_565 103.56(4)
V1 V2 O3 6_566 2_565 69.40(4)
Sr1 V2 O3 1_455 2_565 126.61(5)
Sr1 V2 O3 . 2_565 36.44(4)
V1 V2 O3 2_565 2_565 26.90(4)
V1 V2 O3 1_455 2_565 154.83(4)
V1 V2 O3 . 2_565 62.59(4)
V1 V2 O3 2_465 2_565 118.26(4)
O1 V2 O3 . 2_565 80.97(4)
O2 V2 O3 2_566 2_565 41.20(7)
O2 V2 O3 1_456 2_565 153.51(7)
O2 V2 O3 1_556 2_565 66.66(6)
O2 V2 O3 2_466 2_565 122.60(7)
Sr1 V2 O3 1_556 2_565 59.41(4)
Sr1 V2 O3 1_456 2_565 137.93(5)
O2 V2 O3 6_566 2_565 81.74(5)
O2 V2 O3 5_566 2_565 110.10(4)
O2 V2 O3 5_565 2_565 97.75(5)
O2 V2 O3 6_565 2_565 70.04(4)
O3 V2 O3 3_466 2_565 126.73(6)
O3 V2 O3 4_556 2_565 51.65(6)
O3 V2 O3 6_566 2_565 90.21(6)
O3 V2 O3 5_566 2_565 88.50(6)
O3 V2 O3 1_455 2_565 161.94(9)
O1 V2 O3 1_556 8_475 99.03(4)
O3 V2 O3 7 8_475 64.37(11)
O3 V2 O3 8_575 8_475 108.97(11)
O3 V2 O3 . 8_475 139.57(11)
O3 V2 O3 2_465 8_475 29.70(8)
V1 V2 O3 5_566 8_475 103.56(4)
V1 V2 O3 6_566 8_475 69.40(4)
Sr1 V2 O3 1_455 8_475 36.44(4)
Sr1 V2 O3 . 8_475 126.61(5)
V1 V2 O3 2_565 8_475 118.26(4)
V1 V2 O3 1_455 8_475 62.59(4)
V1 V2 O3 . 8_475 154.83(4)
V1 V2 O3 2_465 8_475 26.90(4)
O1 V2 O3 . 8_475 80.97(4)
O2 V2 O3 2_566 8_475 122.60(7)
O2 V2 O3 1_456 8_475 66.66(6)
O2 V2 O3 1_556 8_475 153.51(7)
O2 V2 O3 2_466 8_475 41.20(7)
Sr1 V2 O3 1_556 8_475 137.93(5)
Sr1 V2 O3 1_456 8_475 59.41(4)
O2 V2 O3 6_566 8_475 81.74(5)
O2 V2 O3 5_566 8_475 110.10(4)
O2 V2 O3 5_565 8_475 97.75(5)
O2 V2 O3 6_565 8_475 70.04(4)
O3 V2 O3 3_466 8_475 88.50(6)
O3 V2 O3 4_556 8_475 90.21(6)
O3 V2 O3 6_566 8_475 51.65(6)
O3 V2 O3 5_566 8_475 126.73(6)
O3 V2 O3 1_455 8_475 36.86(8)
O3 V2 O3 2_565 8_475 138.66(8)
O1 V2 O3 1_556 7_655 99.03(4)
O3 V2 O3 7 7_655 108.97(11)
O3 V2 O3 8_575 7_655 64.37(11)
O3 V2 O3 . 7_655 29.70(8)
O3 V2 O3 2_465 7_655 139.57(11)
V1 V2 O3 5_566 7_655 69.40(4)
V1 V2 O3 6_566 7_655 103.56(4)
Sr1 V2 O3 1_455 7_655 126.61(5)
Sr1 V2 O3 . 7_655 36.44(4)
V1 V2 O3 2_565 7_655 62.59(4)
V1 V2 O3 1_455 7_655 118.26(4)
V1 V2 O3 . 7_655 26.90(4)
V1 V2 O3 2_465 7_655 154.83(4)
O1 V2 O3 . 7_655 80.97(4)
O2 V2 O3 2_566 7_655 66.66(6)
O2 V2 O3 1_456 7_655 122.60(6)
O2 V2 O3 1_556 7_655 41.20(7)
O2 V2 O3 2_466 7_655 153.51(7)
Sr1 V2 O3 1_556 7_655 59.41(4)
Sr1 V2 O3 1_456 7_655 137.93(5)
O2 V2 O3 6_566 7_655 110.10(4)
O2 V2 O3 5_566 7_655 81.74(5)
O2 V2 O3 5_565 7_655 70.04(4)
O2 V2 O3 6_565 7_655 97.75(5)
O3 V2 O3 3_466 7_655 90.21(6)
O3 V2 O3 4_556 7_655 88.50(6)
O3 V2 O3 6_566 7_655 126.73(6)
O3 V2 O3 5_566 7_655 51.65(6)
O3 V2 O3 1_455 7_655 138.66(8)
O3 V2 O3 2_565 7_655 36.86(8)
O3 V2 O3 8_475 7_655 161.94(9)
O1 V2 O2 1_556 1_455 136.05(5)
O3 V2 O2 7 1_455 26.84(10)
O3 V2 O2 8_575 1_455 113.52(11)
O3 V2 O2 . 1_455 78.08(10)
O3 V2 O2 2_465 1_455 73.34(10)
V1 V2 O2 5_566 1_455 47.43(5)
V1 V2 O2 6_566 1_455 97.92(6)
Sr1 V2 O2 1_455 1_455 28.39(4)
Sr1 V2 O2 . 1_455 85.70(5)
V1 V2 O2 2_565 1_455 136.24(6)
V1 V2 O2 1_455 1_455 48.59(5)
V1 V2 O2 . 1_455 97.06(5)
V1 V2 O2 2_465 1_455 86.44(4)
O1 V2 O2 . 1_455 43.95(5)
O2 V2 O2 2_566 1_455 160.96(11)
O2 V2 O2 1_456 1_455 73.07(5)
O2 V2 O2 1_556 1_455 116.78(11)
O2 V2 O2 2_466 1_455 101.74(6)
Sr1 V2 O2 1_556 1_455 153.48(5)
Sr1 V2 O2 1_456 1_455 100.14(4)
O2 V2 O2 6_566 1_455 142.86(7)
O2 V2 O2 5_566 1_455 96.92(8)
O2 V2 O2 5_565 1_455 36.46(6)
O2 V2 O2 6_565 1_455 81.77(3)
O3 V2 O2 3_466 1_455 49.95(7)
O3 V2 O2 4_556 1_455 122.71(7)
O3 V2 O2 6_566 1_455 100.48(7)
O3 V2 O2 5_566 1_455 73.44(6)
O3 V2 O2 1_455 1_455 41.00(5)
O3 V2 O2 2_565 1_455 121.92(6)
O3 V2 O2 8_475 1_455 61.50(5)
O3 V2 O2 7_655 1_455 104.54(6)
O1 V2 O2 1_556 2_465 136.05(5)
O3 V2 O2 7 2_465 73.34(10)
O3 V2 O2 8_575 2_465 78.08(10)
O3 V2 O2 . 2_465 113.52(11)
O3 V2 O2 2_465 2_465 26.84(10)
V1 V2 O2 5_566 2_465 97.92(6)
V1 V2 O2 6_566 2_465 47.43(5)
Sr1 V2 O2 1_455 2_465 28.39(4)
Sr1 V2 O2 . 2_465 85.70(5)
V1 V2 O2 2_565 2_465 97.06(5)
V1 V2 O2 1_455 2_465 86.44(4)
V1 V2 O2 . 2_465 136.24(6)
V1 V2 O2 2_465 2_465 48.59(5)
O1 V2 O2 . 2_465 43.95(5)
O2 V2 O2 2_566 2_465 116.78(11)
O2 V2 O2 1_456 2_465 101.74(6)
O2 V2 O2 1_556 2_465 160.96(11)
O2 V2 O2 2_466 2_465 73.07(5)
Sr1 V2 O2 1_556 2_465 153.48(5)
Sr1 V2 O2 1_456 2_465 100.14(4)
O2 V2 O2 6_566 2_465 96.92(7)
O2 V2 O2 5_566 2_465 142.86(7)
O2 V2 O2 5_565 2_465 81.77(3)
O2 V2 O2 6_565 2_465 36.46(6)
O3 V2 O2 3_466 2_465 100.48(7)
O3 V2 O2 4_556 2_465 73.44(6)
O3 V2 O2 6_566 2_465 49.95(7)
O3 V2 O2 5_566 2_465 122.71(8)
O3 V2 O2 1_455 2_465 61.50(5)
O3 V2 O2 2_565 2_465 104.54(6)
O3 V2 O2 8_475 2_465 41.00(5)
O3 V2 O2 7_655 2_465 121.92(6)
O2 V2 O2 1_455 2_465 52.08(10)
O1 V2 O2 1_556 . 136.05(5)
O3 V2 O2 7 . 78.08(10)
O3 V2 O2 8_575 . 73.34(10)
O3 V2 O2 . . 26.84(10)
O3 V2 O2 2_465 . 113.52(11)
V1 V2 O2 5_566 . 47.43(5)
V1 V2 O2 6_566 . 97.92(6)
Sr1 V2 O2 1_455 . 85.70(5)
Sr1 V2 O2 . . 28.39(4)
V1 V2 O2 2_565 . 86.44(4)
V1 V2 O2 1_455 . 97.06(5)
V1 V2 O2 . . 48.59(5)
V1 V2 O2 2_465 . 136.24(6)
O1 V2 O2 . . 43.95(5)
O2 V2 O2 2_566 . 101.74(6)
O2 V2 O2 1_456 . 116.78(11)
O2 V2 O2 1_556 . 73.07(5)
O2 V2 O2 2_466 . 160.96(11)
Sr1 V2 O2 1_556 . 100.14(4)
Sr1 V2 O2 1_456 . 153.48(5)
O2 V2 O2 6_566 . 142.86(7)
O2 V2 O2 5_566 . 96.92(7)
O2 V2 O2 5_565 . 36.46(6)
O2 V2 O2 6_565 . 81.77(3)
O3 V2 O2 3_466 . 73.44(6)
O3 V2 O2 4_556 . 100.48(7)
O3 V2 O2 6_566 . 122.71(8)
O3 V2 O2 5_566 . 49.95(7)
O3 V2 O2 1_455 . 104.54(6)
O3 V2 O2 2_565 . 61.50(5)
O3 V2 O2 8_475 . 121.92(6)
O3 V2 O2 7_655 . 41.00(5)
O2 V2 O2 1_455 . 65.03(6)
O2 V2 O2 2_465 . 87.90(9)
O1 V2 O2 1_556 2_565 136.05(5)
O3 V2 O2 7 2_565 113.52(11)
O3 V2 O2 8_575 2_565 26.84(10)
O3 V2 O2 . 2_565 73.34(10)
O3 V2 O2 2_465 2_565 78.08(10)
V1 V2 O2 5_566 2_565 97.92(6)
V1 V2 O2 6_566 2_565 47.43(5)
Sr1 V2 O2 1_455 2_565 85.70(5)
Sr1 V2 O2 . 2_565 28.39(4)
V1 V2 O2 2_565 2_565 48.59(5)
V1 V2 O2 1_455 2_565 136.24(6)
V1 V2 O2 . 2_565 86.44(4)
V1 V2 O2 2_465 2_565 97.06(5)
O1 V2 O2 . 2_565 43.95(5)
O2 V2 O2 2_566 2_565 73.07(5)
O2 V2 O2 1_456 2_565 160.96(11)
O2 V2 O2 1_556 2_565 101.74(6)
O2 V2 O2 2_466 2_565 116.78(11)
Sr1 V2 O2 1_556 2_565 100.14(4)
Sr1 V2 O2 1_456 2_565 153.48(5)
O2 V2 O2 6_566 2_565 96.92(8)
O2 V2 O2 5_566 2_565 142.86(7)
O2 V2 O2 5_565 2_565 81.77(3)
O2 V2 O2 6_565 2_565 36.46(6)
O3 V2 O2 3_466 2_565 122.71(8)
O3 V2 O2 4_556 2_565 49.95(7)
O3 V2 O2 6_566 2_565 73.44(6)
O3 V2 O2 5_566 2_565 100.48(7)
O3 V2 O2 1_455 2_565 121.92(6)
O3 V2 O2 2_565 2_565 41.00(5)
O3 V2 O2 8_475 2_565 104.54(6)
O3 V2 O2 7_655 2_565 61.50(5)
O2 V2 O2 1_455 2_565 87.90(9)
O2 V2 O2 2_465 2_565 65.03(6)
O2 V2 O2 . 2_565 52.08(10)
O1 V2 O3 1_556 8_576 21.93(4)
O3 V2 O3 7 8_576 131.96(10)
O3 V2 O3 8_575 8_576 88.10(10)
O3 V2 O3 . 8_576 110.19(11)
O3 V2 O3 2_465 8_576 106.88(11)
V1 V2 O3 5_566 8_576 126.96(5)
V1 V2 O3 6_566 8_576 95.32(4)
Sr1 V2 O3 1_455 8_576 143.59(4)
Sr1 V2 O3 . 8_576 115.16(4)
V1 V2 O3 2_565 8_576 65.71(4)
V1 V2 O3 1_455 8_576 109.45(5)
V1 V2 O3 . 8_576 87.88(4)
V1 V2 O3 2_465 8_576 87.63(5)
O1 V2 O3 . 8_576 158.07(4)
O2 V2 O3 2_566 8_576 41.34(7)
O2 V2 O3 1_456 8_576 84.73(8)
O2 V2 O3 1_556 8_576 63.78(8)
O2 V2 O3 2_466 8_576 66.36(7)
Sr1 V2 O3 1_556 8_576 30.76(4)
Sr1 V2 O3 1_456 8_576 58.65(4)
O2 V2 O3 6_566 8_576 36.63(7)
O2 V2 O3 5_566 8_576 67.67(8)
O2 V2 O3 5_565 8_576 144.77(7)
O2 V2 O3 6_565 8_576 113.83(7)
O3 V2 O3 3_466 8_576 114.12(6)
O3 V2 O3 4_556 8_576 73.99(6)
O3 V2 O3 6_566 8_576 83.87(5)
O3 V2 O3 5_566 8_576 103.86(5)
O3 V2 O3 1_455 8_576 118.00(7)
O3 V2 O3 2_565 8_576 79.73(4)
O3 V2 O3 8_475 8_576 107.23(6)
O3 V2 O3 7_655 8_576 89.72(5)
O2 V2 O3 1_455 8_576 157.60(6)
O2 V2 O3 2_465 8_576 133.14(6)
O2 V2 O3 . 8_576 130.69(5)
O2 V2 O3 2_565 8_576 114.28(6)
O1 V2 O3 1_556 2_466 21.93(4)
O3 V2 O3 7 2_466 110.19(11)
O3 V2 O3 8_575 2_466 106.88(11)
O3 V2 O3 . 2_466 131.96(10)
O3 V2 O3 2_465 2_466 88.10(10)
V1 V2 O3 5_566 2_466 126.96(5)
V1 V2 O3 6_566 2_466 95.32(4)
Sr1 V2 O3 1_455 2_466 115.16(4)
Sr1 V2 O3 . 2_466 143.59(4)
V1 V2 O3 2_565 2_466 87.63(5)
V1 V2 O3 1_455 2_466 87.88(4)
V1 V2 O3 . 2_466 109.45(5)
V1 V2 O3 2_465 2_466 65.71(4)
O1 V2 O3 . 2_466 158.07(4)
O2 V2 O3 2_566 2_466 66.36(7)
O2 V2 O3 1_456 2_466 63.78(8)
O2 V2 O3 1_556 2_466 84.73(8)
O2 V2 O3 2_466 2_466 41.34(7)
Sr1 V2 O3 1_556 2_466 58.65(4)
Sr1 V2 O3 1_456 2_466 30.76(4)
O2 V2 O3 6_566 2_466 36.63(7)
O2 V2 O3 5_566 2_466 67.67(8)
O2 V2 O3 5_565 2_466 144.77(7)
O2 V2 O3 6_565 2_466 113.83(7)
O3 V2 O3 3_466 2_466 103.86(5)
O3 V2 O3 4_556 2_466 83.87(5)
O3 V2 O3 6_566 2_466 73.99(6)
O3 V2 O3 5_566 2_466 114.12(6)
O3 V2 O3 1_455 2_466 89.72(5)
O3 V2 O3 2_565 2_466 107.23(6)
O3 V2 O3 8_475 2_466 79.73(4)
O3 V2 O3 7_655 2_466 118.00(7)
O2 V2 O3 1_455 2_466 130.69(5)
O2 V2 O3 2_465 2_466 114.28(6)
O2 V2 O3 . 2_466 157.60(6)
O2 V2 O3 2_565 2_466 133.14(6)
O3 V2 O3 8_576 2_466 29.37(7)
O1 V2 O3 1_556 1_556 21.93(4)
O3 V2 O3 7 1_556 106.88(11)
O3 V2 O3 8_575 1_556 110.19(11)
O3 V2 O3 . 1_556 88.10(10)
O3 V2 O3 2_465 1_556 131.96(10)
V1 V2 O3 5_566 1_556 95.32(4)
V1 V2 O3 6_566 1_556 126.96(5)
Sr1 V2 O3 1_455 1_556 143.59(4)
Sr1 V2 O3 . 1_556 115.16(4)
V1 V2 O3 2_565 1_556 87.88(4)
V1 V2 O3 1_455 1_556 87.63(5)
V1 V2 O3 . 1_556 65.71(4)
V1 V2 O3 2_465 1_556 109.45(5)
O1 V2 O3 . 1_556 158.07(4)
O2 V2 O3 2_566 1_556 63.78(8)
O2 V2 O3 1_456 1_556 66.36(7)
O2 V2 O3 1_556 1_556 41.34(7)
O2 V2 O3 2_466 1_556 84.73(8)
Sr1 V2 O3 1_556 1_556 30.76(4)
Sr1 V2 O3 1_456 1_556 58.65(4)
O2 V2 O3 6_566 1_556 67.67(8)
O2 V2 O3 5_566 1_556 36.63(7)
O2 V2 O3 5_565 1_556 113.83(7)
O2 V2 O3 6_565 1_556 144.77(7)
O3 V2 O3 3_466 1_556 83.87(5)
O3 V2 O3 4_556 1_556 103.86(5)
O3 V2 O3 6_566 1_556 114.12(6)
O3 V2 O3 5_566 1_556 73.99(6)
O3 V2 O3 1_455 1_556 107.23(6)
O3 V2 O3 2_565 1_556 89.72(5)
O3 V2 O3 8_475 1_556 118.00(7)
O3 V2 O3 7_655 1_556 79.73(4)
O2 V2 O3 1_455 1_556 133.14(6)
O2 V2 O3 2_465 1_556 157.60(6)
O2 V2 O3 . 1_556 114.28(6)
O2 V2 O3 2_565 1_556 130.69(5)
O3 V2 O3 8_576 1_556 31.82(7)
O3 V2 O3 2_466 1_556 43.86(7)
O1 V2 O3 1_556 7_556 21.93(4)
O3 V2 O3 7 7_556 88.10(10)
O3 V2 O3 8_575 7_556 131.96(10)
O3 V2 O3 . 7_556 106.88(11)
O3 V2 O3 2_465 7_556 110.19(11)
V1 V2 O3 5_566 7_556 95.32(4)
V1 V2 O3 6_566 7_556 126.96(5)
Sr1 V2 O3 1_455 7_556 115.16(4)
Sr1 V2 O3 . 7_556 143.59(4)
V1 V2 O3 2_565 7_556 109.45(5)
V1 V2 O3 1_455 7_556 65.71(4)
V1 V2 O3 . 7_556 87.63(5)
V1 V2 O3 2_465 7_556 87.88(4)
O1 V2 O3 . 7_556 158.07(4)
O2 V2 O3 2_566 7_556 84.73(8)
O2 V2 O3 1_456 7_556 41.34(7)
O2 V2 O3 1_556 7_556 66.36(7)
O2 V2 O3 2_466 7_556 63.78(8)
Sr1 V2 O3 1_556 7_556 58.65(4)
Sr1 V2 O3 1_456 7_556 30.76(4)
O2 V2 O3 6_566 7_556 67.67(8)
O2 V2 O3 5_566 7_556 36.63(7)
O2 V2 O3 5_565 7_556 113.83(7)
O2 V2 O3 6_565 7_556 144.77(7)
O3 V2 O3 3_466 7_556 73.99(6)
O3 V2 O3 4_556 7_556 114.12(6)
O3 V2 O3 6_566 7_556 103.86(5)
O3 V2 O3 5_566 7_556 83.87(5)
O3 V2 O3 1_455 7_556 79.73(4)
O3 V2 O3 2_565 7_556 118.00(7)
O3 V2 O3 8_475 7_556 89.72(5)
O3 V2 O3 7_655 7_556 107.23(6)
O2 V2 O3 1_455 7_556 114.28(6)
O2 V2 O3 2_465 7_556 130.69(5)
O2 V2 O3 . 7_556 133.14(6)
O2 V2 O3 2_565 7_556 157.60(6)
O3 V2 O3 8_576 7_556 43.86(7)
O3 V2 O3 2_466 7_556 31.82(7)
O3 V2 O3 1_556 7_556 29.37(7)
O1 V2 V1 1_556 6_567 33.893(18)
O3 V2 V1 7 6_567 131.98(9)
O3 V2 V1 8_575 6_567 84.24(9)
O3 V2 V1 . 6_567 131.98(9)
O3 V2 V1 2_465 6_567 84.24(9)
V1 V2 V1 5_566 6_567 145.86(5)
V1 V2 V1 6_566 6_567 78.08(3)
Sr1 V2 V1 1_455 6_567 123.390(15)
Sr1 V2 V1 . 6_567 123.389(15)
V1 V2 V1 2_565 6_567 65.44(3)
V1 V2 V1 1_455 6_567 110.22(3)
V1 V2 V1 . 6_567 110.22(3)
V1 V2 V1 2_465 6_567 65.44(3)
O1 V2 V1 . 6_567 146.107(18)
O2 V2 V1 2_566 6_567 46.27(6)
O2 V2 V1 1_456 6_567 86.40(8)
O2 V2 V1 1_556 6_567 86.40(8)
O2 V2 V1 2_466 6_567 46.27(6)
Sr1 V2 V1 1_556 6_567 51.88(2)
Sr1 V2 V1 1_456 6_567 51.88(2)
O2 V2 V1 6_566 6_567 16.52(7)
O2 V2 V1 5_566 6_567 84.30(7)
O2 V2 V1 5_565 6_567 165.04(7)
O2 V2 V1 6_565 6_567 97.25(7)
O3 V2 V1 3_466 6_567 125.71(6)
O3 V2 V1 4_556 6_567 62.30(5)
O3 V2 V1 6_566 6_567 62.30(5)
O3 V2 V1 5_566 6_567 125.71(6)
O3 V2 V1 1_455 6_567 107.85(4)
O3 V2 V1 2_565 6_567 87.36(4)
O3 V2 V1 8_475 6_567 87.36(4)
O3 V2 V1 7_655 6_567 107.85(4)
O2 V2 V1 1_455 6_567 147.40(3)
O2 V2 V1 2_465 6_567 110.66(5)
O2 V2 V1 . 6_567 147.40(3)
O2 V2 V1 2_565 6_567 110.66(5)
O3 V2 V1 8_576 6_567 22.64(4)
O3 V2 V1 2_466 6_567 22.64(4)
O3 V2 V1 1_556 6_567 51.89(4)
O3 V2 V1 7_556 6_567 51.89(4)
O1 V2 V1 1_556 5_567 33.893(18)
O3 V2 V1 7 5_567 84.24(9)
O3 V2 V1 8_575 5_567 131.98(9)
O3 V2 V1 . 5_567 84.24(9)
O3 V2 V1 2_465 5_567 131.98(9)
V1 V2 V1 5_566 5_567 78.08(3)
V1 V2 V1 6_566 5_567 145.86(5)
Sr1 V2 V1 1_455 5_567 123.390(15)
Sr1 V2 V1 . 5_567 123.390(15)
V1 V2 V1 2_565 5_567 110.22(3)
V1 V2 V1 1_455 5_567 65.44(3)
V1 V2 V1 . 5_567 65.44(3)
V1 V2 V1 2_465 5_567 110.22(3)
O1 V2 V1 . 5_567 146.107(18)
O2 V2 V1 2_566 5_567 86.40(8)
O2 V2 V1 1_456 5_567 46.27(6)
O2 V2 V1 1_556 5_567 46.27(6)
O2 V2 V1 2_466 5_567 86.40(8)
Sr1 V2 V1 1_556 5_567 51.88(2)
Sr1 V2 V1 1_456 5_567 51.88(2)
O2 V2 V1 6_566 5_567 84.30(7)
O2 V2 V1 5_566 5_567 16.52(7)
O2 V2 V1 5_565 5_567 97.25(7)
O2 V2 V1 6_565 5_567 165.04(7)
O3 V2 V1 3_466 5_567 62.30(5)
O3 V2 V1 4_556 5_567 125.71(6)
O3 V2 V1 6_566 5_567 125.71(6)
O3 V2 V1 5_566 5_567 62.30(5)
O3 V2 V1 1_455 5_567 87.36(4)
O3 V2 V1 2_565 5_567 107.85(4)
O3 V2 V1 8_475 5_567 107.85(4)
O3 V2 V1 7_655 5_567 87.36(4)
O2 V2 V1 1_455 5_567 110.66(5)
O2 V2 V1 2_465 5_567 147.40(3)
O2 V2 V1 . 5_567 110.66(5)
O2 V2 V1 2_565 5_567 147.40(3)
O3 V2 V1 8_576 5_567 51.89(4)
O3 V2 V1 2_466 5_567 51.89(4)
O3 V2 V1 1_556 5_567 22.64(4)
O3 V2 V1 7_556 5_567 22.64(4)
V1 V2 V1 6_567 5_567 67.79(4)
O1 V2 V2 1_556 1_556 0.0
O3 V2 V2 7 1_556 110.03(9)
O3 V2 V2 8_575 1_556 110.03(9)
O3 V2 V2 . 1_556 110.03(9)
O3 V2 V2 2_465 1_556 110.03(9)
V1 V2 V2 5_566 1_556 111.97(3)
V1 V2 V2 6_566 1_556 111.97(3)
Sr1 V2 V2 1_455 1_556 131.53(2)
Sr1 V2 V2 . 1_556 131.53(2)
V1 V2 V2 2_565 1_556 87.58(3)
V1 V2 V2 1_455 1_556 87.58(3)
V1 V2 V2 . 1_556 87.58(3)
V1 V2 V2 2_465 1_556 87.58(3)
O1 V2 V2 . 1_556 180.0
O2 V2 V2 2_566 1_556 62.98(7)
O2 V2 V2 1_456 1_556 62.98(7)
O2 V2 V2 1_556 1_556 62.98(7)
O2 V2 V2 2_466 1_556 62.98(7)
Sr1 V2 V2 1_556 1_556 41.960(18)
Sr1 V2 V2 1_456 1_556 41.960(18)
O2 V2 V2 6_566 1_556 50.41(7)
O2 V2 V2 5_566 1_556 50.41(7)
O2 V2 V2 5_565 1_556 131.15(7)
O2 V2 V2 6_565 1_556 131.15(7)
O3 V2 V2 3_466 1_556 94.11(5)
O3 V2 V2 4_556 1_556 94.11(5)
O3 V2 V2 6_566 1_556 94.11(5)
O3 V2 V2 5_566 1_556 94.11(5)
O3 V2 V2 1_455 1_556 99.03(4)
O3 V2 V2 2_565 1_556 99.03(4)
O3 V2 V2 8_475 1_556 99.03(4)
O3 V2 V2 7_655 1_556 99.03(4)
O2 V2 V2 1_455 1_556 136.05(5)
O2 V2 V2 2_465 1_556 136.05(5)
O2 V2 V2 . 1_556 136.05(5)
O2 V2 V2 2_565 1_556 136.05(5)
O3 V2 V2 8_576 1_556 21.93(4)
O3 V2 V2 2_466 1_556 21.93(3)
O3 V2 V2 1_556 1_556 21.93(3)
O3 V2 V2 7_556 1_556 21.93(4)
V1 V2 V2 6_567 1_556 33.893(18)
V1 V2 V2 5_567 1_556 33.893(18)
O1 V2 V2 1_556 1_554 180.0
O3 V2 V2 7 1_554 69.97(9)
O3 V2 V2 8_575 1_554 69.97(9)
O3 V2 V2 . 1_554 69.97(9)
O3 V2 V2 2_465 1_554 69.97(9)
V1 V2 V2 5_566 1_554 68.03(3)
V1 V2 V2 6_566 1_554 68.03(3)
Sr1 V2 V2 1_455 1_554 48.47(2)
Sr1 V2 V2 . 1_554 48.47(2)
V1 V2 V2 2_565 1_554 92.42(3)
V1 V2 V2 1_455 1_554 92.42(3)
V1 V2 V2 . 1_554 92.42(3)
V1 V2 V2 2_465 1_554 92.42(3)
O1 V2 V2 . 1_554 0.0
O2 V2 V2 2_566 1_554 117.02(7)
O2 V2 V2 1_456 1_554 117.02(7)
O2 V2 V2 1_556 1_554 117.02(7)
O2 V2 V2 2_466 1_554 117.02(7)
Sr1 V2 V2 1_556 1_554 138.040(19)
Sr1 V2 V2 1_456 1_554 138.040(18)
O2 V2 V2 6_566 1_554 129.59(7)
O2 V2 V2 5_566 1_554 129.59(7)
O2 V2 V2 5_565 1_554 48.85(7)
O2 V2 V2 6_565 1_554 48.85(7)
O3 V2 V2 3_466 1_554 85.89(5)
O3 V2 V2 4_556 1_554 85.89(5)
O3 V2 V2 6_566 1_554 85.89(5)
O3 V2 V2 5_566 1_554 85.89(5)
O3 V2 V2 1_455 1_554 80.97(4)
O3 V2 V2 2_565 1_554 80.97(4)
O3 V2 V2 8_475 1_554 80.97(4)
O3 V2 V2 7_655 1_554 80.97(4)
O2 V2 V2 1_455 1_554 43.95(5)
O2 V2 V2 2_465 1_554 43.95(5)
O2 V2 V2 . 1_554 43.95(5)
O2 V2 V2 2_565 1_554 43.95(5)
O3 V2 V2 8_576 1_554 158.07(4)
O3 V2 V2 2_466 1_554 158.07(3)
O3 V2 V2 1_556 1_554 158.07(3)
O3 V2 V2 7_556 1_554 158.07(4)
V1 V2 V2 6_567 1_554 146.107(18)
V1 V2 V2 5_567 1_554 146.107(18)
V2 V2 V2 1_556 1_554 180.0
O1 V2 V2 1_556 1_655 90.0
O3 V2 V2 7 1_655 129.64(9)
O3 V2 V2 8_575 1_655 50.36(9)
O3 V2 V2 . 1_655 50.36(9)
O3 V2 V2 2_465 1_655 129.64(9)
V1 V2 V2 5_566 1_655 90.0
V1 V2 V2 6_566 1_655 90.0
Sr1 V2 V2 1_455 1_655 138.47(2)
Sr1 V2 V2 . 1_655 41.53(2)
V1 V2 V2 2_565 1_655 43.143(15)
V1 V2 V2 1_455 1_655 136.857(15)
V1 V2 V2 . 1_655 43.143(15)
V1 V2 V2 2_465 1_655 136.857(15)
O1 V2 V2 . 1_655 90.0
O2 V2 V2 2_566 1_655 46.37(5)
O2 V2 V2 1_456 1_655 133.63(5)
O2 V2 V2 1_556 1_655 46.37(5)
O2 V2 V2 2_466 1_655 133.63(5)
Sr1 V2 V2 1_556 1_655 48.040(19)
Sr1 V2 V2 1_456 1_655 131.960(18)
O2 V2 V2 6_566 1_655 90.0
O2 V2 V2 5_566 1_655 90.0
O2 V2 V2 5_565 1_655 90.0
O2 V2 V2 6_565 1_655 90.0
O3 V2 V2 3_466 1_655 109.48(4)
O3 V2 V2 4_556 1_655 70.52(4)
O3 V2 V2 6_566 1_655 109.48(4)
O3 V2 V2 5_566 1_655 70.52(4)
O3 V2 V2 1_455 1_655 159.33(4)
O3 V2 V2 2_565 1_655 20.67(4)
O3 V2 V2 8_475 1_655 159.33(4)
O3 V2 V2 7_655 1_655 20.67(4)
O2 V2 V2 1_455 1_655 122.51(3)
O2 V2 V2 2_465 1_655 122.51(3)
O2 V2 V2 . 1_655 57.49(3)
O2 V2 V2 2_565 1_655 57.49(3)
O3 V2 V2 8_576 1_655 75.31(3)
O3 V2 V2 2_466 1_655 104.69(3)
O3 V2 V2 1_556 1_655 75.31(3)
O3 V2 V2 7_556 1_655 104.69(3)
V1 V2 V2 6_567 1_655 90.0
V1 V2 V2 5_567 1_655 90.0
V2 V2 V2 1_556 1_655 90.0
V2 V2 V2 1_554 1_655 90.0
O1 V2 V2 1_556 1_455 90.0
O3 V2 V2 7 1_455 50.36(9)
O3 V2 V2 8_575 1_455 129.64(9)
O3 V2 V2 . 1_455 129.64(9)
O3 V2 V2 2_465 1_455 50.36(9)
V1 V2 V2 5_566 1_455 90.0
V1 V2 V2 6_566 1_455 90.0
Sr1 V2 V2 1_455 1_455 41.53(2)
Sr1 V2 V2 . 1_455 138.47(2)
V1 V2 V2 2_565 1_455 136.857(15)
V1 V2 V2 1_455 1_455 43.143(15)
V1 V2 V2 . 1_455 136.857(15)
V1 V2 V2 2_465 1_455 43.143(15)
O1 V2 V2 . 1_455 90.0
O2 V2 V2 2_566 1_455 133.63(5)
O2 V2 V2 1_456 1_455 46.37(5)
O2 V2 V2 1_556 1_455 133.63(5)
O2 V2 V2 2_466 1_455 46.37(5)
Sr1 V2 V2 1_556 1_455 131.960(18)
Sr1 V2 V2 1_456 1_455 48.040(19)
O2 V2 V2 6_566 1_455 90.0
O2 V2 V2 5_566 1_455 90.0
O2 V2 V2 5_565 1_455 90.0
O2 V2 V2 6_565 1_455 90.0
O3 V2 V2 3_466 1_455 70.52(4)
O3 V2 V2 4_556 1_455 109.48(4)
O3 V2 V2 6_566 1_455 70.52(4)
O3 V2 V2 5_566 1_455 109.48(4)
O3 V2 V2 1_455 1_455 20.67(4)
O3 V2 V2 2_565 1_455 159.33(4)
O3 V2 V2 8_475 1_455 20.67(4)
O3 V2 V2 7_655 1_455 159.33(4)
O2 V2 V2 1_455 1_455 57.49(3)
O2 V2 V2 2_465 1_455 57.49(3)
O2 V2 V2 . 1_455 122.51(3)
O2 V2 V2 2_565 1_455 122.51(3)
O3 V2 V2 8_576 1_455 104.69(3)
O3 V2 V2 2_466 1_455 75.31(3)
O3 V2 V2 1_556 1_455 104.69(3)
O3 V2 V2 7_556 1_455 75.31(3)
V1 V2 V2 6_567 1_455 90.0
V1 V2 V2 5_567 1_455 90.0
V2 V2 V2 1_556 1_455 90.0
V2 V2 V2 1_554 1_455 90.0
V2 V2 V2 1_655 1_455 180.0
O1 V2 Sr1 1_556 5_576 75.432(19)
O3 V2 Sr1 7 5_576 138.92(9)
O3 V2 Sr1 8_575 5_576 54.45(9)
O3 V2 Sr1 . 5_576 138.92(9)
O3 V2 Sr1 2_465 5_576 54.45(9)
V1 V2 Sr1 5_566 5_576 172.60(5)
V1 V2 Sr1 6_566 5_576 36.54(3)
Sr1 V2 Sr1 1_455 5_576 99.599(11)
Sr1 V2 Sr1 . 5_576 99.599(11)
V1 V2 Sr1 2_565 5_576 47.841(16)
V1 V2 Sr1 1_455 5_576 130.54(2)
V1 V2 Sr1 . 5_576 130.54(2)
V1 V2 Sr1 2_465 5_576 47.841(16)
O1 V2 Sr1 . 5_576 104.568(19)
O2 V2 Sr1 2_566 5_576 48.72(6)
O2 V2 Sr1 1_456 5_576 115.54(7)
O2 V2 Sr1 1_556 5_576 115.54(7)
O2 V2 Sr1 2_466 5_576 48.72(6)
Sr1 V2 Sr1 1_556 5_576 79.220(15)
Sr1 V2 Sr1 1_456 5_576 79.220(15)
O2 V2 Sr1 6_566 5_576 25.02(7)
O2 V2 Sr1 5_566 5_576 125.84(7)
O2 V2 Sr1 5_565 5_576 153.42(7)
O2 V2 Sr1 6_565 5_576 55.72(7)
O3 V2 Sr1 3_466 5_576 158.10(5)
O3 V2 Sr1 4_556 5_576 26.90(4)
O3 V2 Sr1 6_566 5_576 26.90(4)
O3 V2 Sr1 5_566 5_576 158.10(5)
O3 V2 Sr1 1_455 5_576 110.21(4)
O3 V2 Sr1 2_565 5_576 74.54(4)
O3 V2 Sr1 8_475 5_576 74.54(4)
O3 V2 Sr1 7_655 5_576 110.21(4)
O2 V2 Sr1 1_455 5_576 127.30(5)
O2 V2 Sr1 2_465 5_576 75.89(5)
O2 V2 Sr1 . 5_576 127.30(5)
O2 V2 Sr1 2_565 5_576 75.89(5)
O3 V2 Sr1 8_576 5_576 60.09(4)
O3 V2 Sr1 2_466 5_576 60.09(4)
O3 V2 Sr1 1_556 5_576 91.84(4)
O3 V2 Sr1 7_556 5_576 91.84(4)
V1 V2 Sr1 6_567 5_576 41.540(16)
V1 V2 Sr1 5_567 5_576 109.33(3)
V2 V2 Sr1 1_556 5_576 75.432(19)
V2 V2 Sr1 1_554 5_576 104.568(19)
V2 V2 Sr1 1_655 5_576 90.0
V2 V2 Sr1 1_455 5_576 90.0
O1 V2 Sr1 1_556 5_566 75.432(19)
O3 V2 Sr1 7 5_566 54.45(9)
O3 V2 Sr1 8_575 5_566 138.92(9)
O3 V2 Sr1 . 5_566 54.45(9)
O3 V2 Sr1 2_465 5_566 138.92(9)
V1 V2 Sr1 5_566 5_566 36.54(3)
V1 V2 Sr1 6_566 5_566 172.60(5)
Sr1 V2 Sr1 1_455 5_566 99.599(11)
Sr1 V2 Sr1 . 5_566 99.599(11)
V1 V2 Sr1 2_565 5_566 130.54(2)
V1 V2 Sr1 1_455 5_566 47.841(16)
V1 V2 Sr1 . 5_566 47.841(16)
V1 V2 Sr1 2_465 5_566 130.54(2)
O1 V2 Sr1 . 5_566 104.568(19)
O2 V2 Sr1 2_566 5_566 115.54(7)
O2 V2 Sr1 1_456 5_566 48.72(6)
O2 V2 Sr1 1_556 5_566 48.72(6)
O2 V2 Sr1 2_466 5_566 115.54(7)
Sr1 V2 Sr1 1_556 5_566 79.220(15)
Sr1 V2 Sr1 1_456 5_566 79.220(15)
O2 V2 Sr1 6_566 5_566 125.84(7)
O2 V2 Sr1 5_566 5_566 25.02(7)
O2 V2 Sr1 5_565 5_566 55.72(7)
O2 V2 Sr1 6_565 5_566 153.42(7)
O3 V2 Sr1 3_466 5_566 26.90(4)
O3 V2 Sr1 4_556 5_566 158.10(5)
O3 V2 Sr1 6_566 5_566 158.10(5)
O3 V2 Sr1 5_566 5_566 26.90(4)
O3 V2 Sr1 1_455 5_566 74.54(4)
O3 V2 Sr1 2_565 5_566 110.21(4)
O3 V2 Sr1 8_475 5_566 110.21(4)
O3 V2 Sr1 7_655 5_566 74.54(4)
O2 V2 Sr1 1_455 5_566 75.89(5)
O2 V2 Sr1 2_465 5_566 127.30(5)
O2 V2 Sr1 . 5_566 75.89(5)
O2 V2 Sr1 2_565 5_566 127.30(5)
O3 V2 Sr1 8_576 5_566 91.84(4)
O3 V2 Sr1 2_466 5_566 91.84(4)
O3 V2 Sr1 1_556 5_566 60.09(4)
O3 V2 Sr1 7_556 5_566 60.09(4)
V1 V2 Sr1 6_567 5_566 109.33(3)
V1 V2 Sr1 5_567 5_566 41.540(16)
V2 V2 Sr1 1_556 5_566 75.432(19)
V2 V2 Sr1 1_554 5_566 104.568(19)
V2 V2 Sr1 1_655 5_566 90.0
V2 V2 Sr1 1_455 5_566 90.0
Sr1 V2 Sr1 5_576 5_566 150.86(4)
O1 V2 O1 1_556 1_656 73.01(7)
O3 V2 O1 7 1_656 135.25(9)
O3 V2 O1 8_575 1_656 59.34(9)
O3 V2 O1 . 1_656 59.34(10)
O3 V2 O1 2_465 1_656 135.25(9)
V1 V2 O1 5_566 1_656 96.28(2)
V1 V2 O1 6_566 1_656 96.28(2)
Sr1 V2 O1 1_455 1_656 155.46(7)
Sr1 V2 O1 . 1_656 58.52(7)
V1 V2 O1 2_565 1_656 44.75(2)
V1 V2 O1 1_455 1_656 133.27(3)
V1 V2 O1 . 1_656 44.75(2)
V1 V2 O1 2_465 1_656 133.27(3)
O1 V2 O1 . 1_656 106.99(6)
O2 V2 O1 2_566 1_656 37.57(6)
O2 V2 O1 1_456 1_656 121.81(7)
O2 V2 O1 1_556 1_656 37.57(6)
O2 V2 O1 2_466 1_656 121.81(7)
Sr1 V2 O1 1_556 1_656 31.05(6)
Sr1 V2 O1 1_456 1_656 114.97(7)
O2 V2 O1 6_566 1_656 79.27(4)
O2 V2 O1 5_566 1_656 79.27(4)
O2 V2 O1 5_565 1_656 101.09(4)
O2 V2 O1 6_565 1_656 101.09(4)
O3 V2 O1 3_466 1_656 109.87(4)
O3 V2 O1 4_556 1_656 72.66(4)
O3 V2 O1 6_566 1_656 109.87(4)
O3 V2 O1 5_566 1_656 72.66(4)
O3 V2 O1 1_455 1_656 160.16(5)
O3 V2 O1 2_565 1_656 31.90(6)
O3 V2 O1 8_475 1_656 160.16(5)
O3 V2 O1 7_655 1_656 31.90(6)
O2 V2 O1 1_455 1_656 136.42(6)
O2 V2 O1 2_465 1_656 136.42(6)
O2 V2 O1 . 1_656 72.32(6)
O2 V2 O1 2_565 1_656 72.32(6)
O3 V2 O1 8_576 1_656 59.10(7)
O3 V2 O1 2_466 1_656 88.36(7)
O3 V2 O1 1_556 1_656 59.10(7)
O3 V2 O1 7_556 1_656 88.36(7)
V1 V2 O1 6_567 1_656 75.96(5)
V1 V2 O1 5_567 1_656 75.96(5)
V2 V2 O1 1_556 1_656 73.01(6)
V2 V2 O1 1_554 1_656 106.99(6)
V2 V2 O1 1_655 1_656 16.99(6)
V2 V2 O1 1_455 1_656 163.01(6)
Sr1 V2 O1 5_576 1_656 85.785(18)
Sr1 V2 O1 5_566 1_656 85.785(17)
O1 V2 O1 1_556 1_456 73.01(6)
O3 V2 O1 7 1_456 59.34(9)
O3 V2 O1 8_575 1_456 135.25(9)
O3 V2 O1 . 1_456 135.25(9)
O3 V2 O1 2_465 1_456 59.34(10)
V1 V2 O1 5_566 1_456 96.28(2)
V1 V2 O1 6_566 1_456 96.28(2)
Sr1 V2 O1 1_455 1_456 58.52(7)
Sr1 V2 O1 . 1_456 155.46(7)
V1 V2 O1 2_565 1_456 133.27(3)
V1 V2 O1 1_455 1_456 44.75(2)
V1 V2 O1 . 1_456 133.27(3)
V1 V2 O1 2_465 1_456 44.75(2)
O1 V2 O1 . 1_456 106.99(7)
O2 V2 O1 2_566 1_456 121.81(7)
O2 V2 O1 1_456 1_456 37.57(6)
O2 V2 O1 1_556 1_456 121.81(7)
O2 V2 O1 2_466 1_456 37.57(6)
Sr1 V2 O1 1_556 1_456 114.97(7)
Sr1 V2 O1 1_456 1_456 31.05(6)
O2 V2 O1 6_566 1_456 79.27(4)
O2 V2 O1 5_566 1_456 79.27(4)
O2 V2 O1 5_565 1_456 101.09(4)
O2 V2 O1 6_565 1_456 101.09(4)
O3 V2 O1 3_466 1_456 72.66(4)
O3 V2 O1 4_556 1_456 109.87(4)
O3 V2 O1 6_566 1_456 72.66(4)
O3 V2 O1 5_566 1_456 109.87(4)
O3 V2 O1 1_455 1_456 31.90(6)
O3 V2 O1 2_565 1_456 160.16(5)
O3 V2 O1 8_475 1_456 31.90(6)
O3 V2 O1 7_655 1_456 160.16(5)
O2 V2 O1 1_455 1_456 72.32(6)
O2 V2 O1 2_465 1_456 72.32(6)
O2 V2 O1 . 1_456 136.42(6)
O2 V2 O1 2_565 1_456 136.42(6)
O3 V2 O1 8_576 1_456 88.36(7)
O3 V2 O1 2_466 1_456 59.10(7)
O3 V2 O1 1_556 1_456 88.36(7)
O3 V2 O1 7_556 1_456 59.10(7)
V1 V2 O1 6_567 1_456 75.96(5)
V1 V2 O1 5_567 1_456 75.96(5)
V2 V2 O1 1_556 1_456 73.01(6)
V2 V2 O1 1_554 1_456 106.99(6)
V2 V2 O1 1_655 1_456 163.01(6)
V2 V2 O1 1_455 1_456 16.99(6)
Sr1 V2 O1 5_576 1_456 85.785(18)
Sr1 V2 O1 5_566 1_456 85.785(18)
O1 V2 O1 1_656 1_456 146.02(13)
V2 O1 Sr1 1_554 . 116.61(11)
V2 O1 Sr1 1_554 1_455 116.61(11)
Sr1 O1 Sr1 . 1_455 126.8(2)
V2 O1 V2 1_554 . 180.0
Sr1 O1 V2 . . 63.39(11)
Sr1 O1 V2 1_455 . 63.39(11)
V2 O1 V1 1_554 6_566 132.30(7)
Sr1 O1 V1 . 6_566 72.45(9)
Sr1 O1 V1 1_455 6_566 72.45(9)
V2 O1 V1 . 6_566 47.70(7)
V2 O1 V1 1_554 5_566 132.30(7)
Sr1 O1 V1 . 5_566 72.45(9)
Sr1 O1 V1 1_455 5_566 72.45(9)
V2 O1 V1 . 5_566 47.70(7)
V1 O1 V1 6_566 5_566 95.41(15)
V2 O1 V1 1_554 1_454 68.00(9)
Sr1 O1 V1 . 1_454 140.64(2)
Sr1 O1 V1 1_455 1_454 64.05(2)
V2 O1 V1 . 1_454 112.00(9)
V1 O1 V1 6_566 1_454 136.10(7)
V1 O1 V1 5_566 1_454 77.50(3)
V2 O1 V1 1_554 2_564 68.00(9)
Sr1 O1 V1 . 2_564 64.05(2)
Sr1 O1 V1 1_455 2_564 140.64(2)
V2 O1 V1 . 2_564 112.00(9)
V1 O1 V1 6_566 2_564 77.50(3)
V1 O1 V1 5_566 2_564 136.10(7)
V1 O1 V1 1_454 2_564 136.00(18)
V2 O1 V1 1_554 2_464 68.00(9)
Sr1 O1 V1 . 2_464 140.64(2)
Sr1 O1 V1 1_455 2_464 64.05(2)
V2 O1 V1 . 2_464 112.00(9)
V1 O1 V1 6_566 2_464 77.50(3)
V1 O1 V1 5_566 2_464 136.10(7)
V1 O1 V1 1_454 2_464 78.60(7)
V1 O1 V1 2_564 2_464 85.24(7)
V2 O1 V1 1_554 1_554 68.00(9)
Sr1 O1 V1 . 1_554 64.05(2)
Sr1 O1 V1 1_455 1_554 140.64(2)
V2 O1 V1 . 1_554 112.00(9)
V1 O1 V1 6_566 1_554 136.10(7)
V1 O1 V1 5_566 1_554 77.50(3)
V1 O1 V1 1_454 1_554 85.24(7)
V1 O1 V1 2_564 1_554 78.60(7)
V1 O1 V1 2_464 1_554 136.00(18)
V2 O1 V1 1_554 5_565 45.52(7)
Sr1 O1 V1 . 5_565 108.29(5)
Sr1 O1 V1 1_455 5_565 108.29(5)
V2 O1 V1 . 5_565 134.48(7)
V1 O1 V1 6_566 5_565 177.81(14)
V1 O1 V1 5_566 5_565 86.78(3)
V1 O1 V1 1_454 5_565 44.41(4)
V1 O1 V1 2_564 5_565 100.92(12)
V1 O1 V1 2_464 5_565 100.92(12)
V1 O1 V1 1_554 5_565 44.41(4)
V2 O1 V1 1_554 6_565 45.52(7)
Sr1 O1 V1 . 6_565 108.29(5)
Sr1 O1 V1 1_455 6_565 108.29(5)
V2 O1 V1 . 6_565 134.48(7)
V1 O1 V1 6_566 6_565 86.78(3)
V1 O1 V1 5_566 6_565 177.81(14)
V1 O1 V1 1_454 6_565 100.92(12)
V1 O1 V1 2_564 6_565 44.41(4)
V1 O1 V1 2_464 6_565 44.41(4)
V1 O1 V1 1_554 6_565 100.92(12)
V1 O1 V1 5_565 6_565 91.03(13)
V1 O2 Sr1 1_554 . 130.2(2)
V1 O2 V1 1_554 5_666 128.16(10)
Sr1 O2 V1 . 5_666 80.18(10)
V1 O2 V1 1_554 5_566 128.16(10)
Sr1 O2 V1 . 5_566 80.18(10)
V1 O2 V1 5_666 5_566 93.28(11)
V1 O2 V1 1_554 . 164.0(2)
Sr1 O2 V1 . . 65.79(10)
V1 O2 V1 5_666 . 47.43(6)
V1 O2 V1 5_566 . 47.43(6)
V1 O2 V2 1_554 1_654 70.35(12)
Sr1 O2 V2 . 1_654 74.22(9)
V1 O2 V2 5_666 1_654 84.15(4)
V1 O2 V2 5_566 1_654 154.34(14)
V1 O2 V2 . 1_654 120.02(9)
V1 O2 V2 1_554 1_554 70.35(12)
Sr1 O2 V2 . 1_554 74.22(9)
V1 O2 V2 5_666 1_554 154.34(14)
V1 O2 V2 5_566 1_554 84.15(4)
V1 O2 V2 . 1_554 120.02(9)
V2 O2 V2 1_654 1_554 87.26(10)
V1 O2 V1 1_554 5_565 42.02(5)
Sr1 O2 V1 . 5_565 119.50(11)
V1 O2 V1 5_666 5_565 160.16(14)
V1 O2 V1 5_566 5_565 88.14(3)
V1 O2 V1 . 5_565 135.19(6)
V2 O2 V1 1_654 5_565 102.85(11)
V2 O2 V1 1_554 5_565 45.48(4)
V1 O2 V1 1_554 5_665 42.02(5)
Sr1 O2 V1 . 5_665 119.50(11)
V1 O2 V1 5_666 5_665 88.14(3)
V1 O2 V1 5_566 5_665 160.16(14)
V1 O2 V1 . 5_665 135.19(6)
V2 O2 V1 1_654 5_665 45.48(4)
V2 O2 V1 1_554 5_665 102.85(11)
V1 O2 V1 5_565 5_665 84.01(10)
V1 O2 V2 1_554 5_566 118.4(2)
Sr1 O2 V2 . 5_566 111.35(15)
V1 O2 V2 5_666 5_566 56.13(6)
V1 O2 V2 5_566 5_566 56.13(6)
V1 O2 V2 . 5_566 45.56(6)
V2 O2 V2 1_654 5_566 136.37(5)
V2 O2 V2 1_554 5_566 136.37(5)
V1 O2 V2 5_565 5_566 109.82(9)
V1 O2 V2 5_665 5_566 109.82(9)
V1 O2 V2 1_554 5_565 37.67(13)
Sr1 O2 V2 . 5_565 167.91(17)
V1 O2 V2 5_666 5_565 107.82(9)
V1 O2 V2 5_566 5_565 107.82(9)
V1 O2 V2 . 5_565 126.29(12)
V2 O2 V2 1_654 5_565 97.21(9)
V2 O2 V2 1_554 5_565 97.21(9)
V1 O2 V2 5_565 5_565 53.27(6)
V1 O2 V2 5_665 5_565 53.27(6)
V2 O2 V2 5_566 5_565 80.74(9)
V1 O2 V1 1_554 2_564 82.26(17)
Sr1 O2 V1 . 2_564 47.98(8)
V1 O2 V1 5_666 2_564 112.32(9)
V1 O2 V1 5_566 2_564 112.32(9)
V1 O2 V1 . 2_564 113.77(11)
V2 O2 V1 1_654 2_564 47.13(5)
V2 O2 V1 1_554 2_564 47.13(5)
V1 O2 V1 5_565 2_564 85.19(8)
V1 O2 V1 5_665 2_564 85.19(8)
V2 O2 V1 5_566 2_564 159.32(12)
V2 O2 V1 5_565 2_564 119.94(10)
V1 O3 V1 5_566 . 97.88(13)
V1 O3 V2 5_566 . 99.94(13)
V1 O3 V2 . . 134.20(17)
V1 O3 Sr1 5_566 . 125.95(14)
V1 O3 Sr1 . . 101.22(12)
V2 O3 Sr1 . . 101.61(12)
V1 O3 V1 5_566 1_455 40.89(7)
V1 O3 V1 . 1_455 115.40(12)
V2 O3 V1 . 1_455 61.02(8)
Sr1 O3 V1 . 1_455 141.56(10)
V1 O3 V2 5_566 5_566 60.74(8)
V1 O3 V2 . 5_566 42.38(7)
V2 O3 V2 . 5_566 152.34(13)
Sr1 O3 V2 . 5_566 105.84(9)
V1 O3 V2 1_455 5_566 94.37(6)
V1 O3 V1 5_566 2_565 158.94(13)
V1 O3 V1 . 2_565 101.73(11)
V2 O3 V1 . 2_565 60.55(8)
Sr1 O3 V1 . 2_565 57.25(6)
V1 O3 V1 1_455 2_565 121.41(7)
V2 O3 V1 5_566 2_565 140.32(8)
V1 O3 V1 5_566 5_666 109.60(11)
V1 O3 V1 . 5_666 36.22(7)
V2 O3 V1 . 5_666 149.68(12)
Sr1 O3 V1 . 5_666 66.52(6)
V1 O3 V1 1_455 5_666 144.56(8)
V2 O3 V1 5_566 5_666 50.74(4)
V1 O3 V1 2_565 5_666 90.89(6)
V1 O3 V2 5_566 1_655 150.30(12)
V1 O3 V2 . 1_655 56.76(8)
V2 O3 V2 . 1_655 108.97(11)
Sr1 O3 V2 . 1_655 55.07(6)
V1 O3 V2 1_455 1_655 159.24(8)
V2 O3 V2 5_566 1_655 89.79(6)
V1 O3 V2 2_565 1_655 50.64(3)
V1 O3 V2 5_666 1_655 40.95(3)
V1 O3 V1 5_566 6_566 119.09(11)
V1 O3 V1 . 6_566 141.95(12)
V2 O3 V1 . 6_566 36.36(7)
Sr1 O3 V1 . 6_566 65.32(6)
V1 O3 V1 1_455 6_566 90.25(6)
V2 O3 V1 5_566 6_566 169.62(9)
V1 O3 V1 2_565 6_566 40.47(3)
V1 O3 V1 5_666 6_566 125.19(7)
V2 O3 V1 1_655 6_566 89.15(6)
V1 O3 V1 5_566 1_554 78.62(9)
V1 O3 V1 . 1_554 93.27(10)
V2 O3 V1 . 1_554 131.48(12)
Sr1 O3 V1 . 1_554 50.38(6)
V1 O3 V1 1_455 1_554 113.32(7)
V2 O3 V1 5_566 1_554 67.61(5)
V1 O3 V1 2_565 1_554 107.62(7)
V1 O3 V1 5_666 1_554 63.56(4)
V2 O3 V1 1_655 1_554 87.07(6)
V1 O3 V1 6_566 1_554 102.02(6)
V1 O3 V2 5_566 1_554 79.86(9)
V1 O3 V2 . 1_554 136.64(12)
V2 O3 V2 . 1_554 88.10(10)
Sr1 O3 V2 . 1_554 52.23(6)
V1 O3 V2 1_455 1_554 91.16(6)
V2 O3 V2 5_566 1_554 106.01(6)
V1 O3 V2 2_565 1_554 90.95(6)
V1 O3 V2 5_666 1_554 103.40(6)
V2 O3 V2 1_655 1_554 107.23(6)
V1 O3 V2 6_566 1_554 64.54(4)
V1 O3 V2 1_554 1_554 43.55(3)

loop_
_geom_bond_atom_site_label_1
_geom_bond_atom_site_label_2
_geom_bond_site_symmetry_2
_geom_bond_distance
Sr1 O2 . 2.473(5)
Sr1 O2 2_565 2.473(5)
Sr1 O3 2_565 2.561(3)
Sr1 O3 8_575 2.561(3)
Sr1 O3 7_655 2.561(3)
Sr1 O3 . 2.561(3)
Sr1 O1 . 2.960(3)
Sr1 O1 1_655 2.960(3)
Sr1 V1 2_565 3.5156(14)
Sr1 V1 . 3.5156(14)
Sr1 V2 1_655 3.5346(13)
Sr1 V2 . 3.5346(13)
V1 O2 1_556 1.620(5)
V1 O3 5_566 1.960(3)
V1 O3 3_566 1.960(3)
V1 O3 7_655 1.962(3)
V1 O3 . 1.962(3)
V1 V1 5_566 2.9568(10)
V1 V1 5_666 2.9568(10)
V1 V2 5_566 3.0129(14)
V1 V2 1_655 3.6266(9)
V1 V2 . 3.6266(9)
V1 O2 5_666 3.640(3)
V1 O2 5_566 3.640(3)
V1 O2 . 3.711(5)
V1 Sr1 1_556 3.7296(13)
V1 O1 5_566 3.777(4)
V1 O1 1_656 3.908(3)
V1 O1 1_556 3.908(3)
V1 O1 5_565 3.916(5)
V1 O2 5_565 3.954(4)
V1 O2 5_665 3.954(4)
V1 Sr1 5_566 4.0359(10)
V1 Sr1 5_666 4.0359(10)
V1 O3 1_655 4.145(3)
V1 O3 7 4.145(3)
V1 O3 2_565 4.164(3)
V1 O3 8_575 4.164(3)
V1 O3 3_466 4.303(3)
V1 O3 5_666 4.303(3)
V1 O3 4_546 4.367(3)
V1 O3 6_656 4.367(3)
V1 O3 7_656 4.798(3)
V1 O3 1_556 4.798(3)
V1 V1 5_667 4.8117(19)
V1 V1 5_567 4.8117(19)
V1 O2 2_566 4.901(5)
V1 V1 2_565 4.950(2)
V1 V2 5_567 5.0107(18)
V1 O3 3_567 5.198(3)
V1 O3 5_567 5.198(3)
V1 O1 . 5.267(5)
V1 O1 1_655 5.267(5)
V1 V1 1_554 5.2864(9)
V1 V1 1_556 5.2864(9)
V1 V1 1_455 5.2923(8)
V1 V1 1_655 5.2923(8)
V1 O2 1_656 5.5346(16)
V1 O2 1_456 5.5346(16)
V1 O3 8_675 5.538(3)
V1 O3 2_465 5.538(3)
V2 O1 1_556 1.617(6)
V2 O3 7 1.975(3)
V2 O3 8_575 1.975(3)
V2 O3 . 1.975(3)
V2 O3 2_465 1.975(3)
V2 V1 5_566 3.0129(14)
V2 V1 6_566 3.0129(14)
V2 Sr1 1_455 3.5346(13)
V2 V1 2_565 3.6266(9)
V2 V1 1_455 3.6266(9)
V2 V1 2_465 3.6266(9)
V2 O1 . 3.669(7)
V2 O2 2_566 3.835(3)
V2 O2 1_456 3.835(3)
V2 O2 1_556 3.835(3)
V2 O2 2_466 3.835(3)
V2 Sr1 1_556 3.9577(14)
V2 Sr1 1_456 3.9577(14)
V2 O2 6_566 4.033(5)
V2 O2 5_566 4.033(5)
V2 O2 5_565 4.128(5)
V2 O2 6_565 4.128(5)
V2 O3 3_466 4.156(3)
V2 O3 4_556 4.156(3)
V2 O3 6_566 4.156(3)
V2 O3 5_566 4.156(3)
V2 O3 1_455 4.310(3)
V2 O3 2_565 4.310(3)
V2 O3 8_475 4.310(3)
V2 O3 7_655 4.310(3)
V2 O2 1_455 4.923(4)
V2 O2 2_465 4.923(4)
V2 O2 . 4.923(4)
V2 O2 2_565 4.923(4)
V2 O3 8_576 4.969(3)
V2 O3 2_466 4.969(3)
V2 O3 1_556 4.969(3)
V2 O3 7_556 4.969(3)
V2 V1 6_567 5.0107(18)
V2 V1 5_567 5.0107(18)
V2 V2 1_556 5.2864(9)
V2 V2 1_554 5.2864(9)
V2 V2 1_655 5.2923(8)
V2 V2 1_455 5.2923(8)
V2 Sr1 5_576 5.4444(12)
V2 Sr1 5_566 5.4444(12)
V2 O1 1_656 5.534(2)
V2 O1 1_456 5.534(2)
O1 V2 1_554 1.617(6)
O1 Sr1 1_455 2.960(3)
O1 V1 6_566 3.777(4)
O1 V1 5_566 3.777(4)
O1 V1 1_454 3.908(3)
O1 V1 2_564 3.908(3)
O1 V1 2_464 3.908(3)
O1 V1 1_554 3.908(3)
O1 V1 5_565 3.916(5)
O1 V1 6_565 3.916(5)
O2 V1 1_554 1.620(5)
O2 V1 5_666 3.640(3)
O2 V1 5_566 3.640(3)
O2 V2 1_654 3.835(3)
O2 V2 1_554 3.835(3)
O2 V1 5_565 3.954(4)
O2 V1 5_665 3.954(4)
O2 V2 5_566 4.033(5)
O2 V2 5_565 4.128(5)
O2 V1 2_564 4.901(5)
O3 V1 5_566 1.960(3)
O3 V1 1_455 4.145(3)
O3 V2 5_566 4.156(3)
O3 V1 2_565 4.164(3)
O3 V1 5_666 4.303(3)
O3 V2 1_655 4.310(3)
O3 V1 6_566 4.367(3)
O3 V1 1_554 4.798(3)
O3 V2 1_554 4.969(3)
